data_4115641
loop_
_publ_author_name
'Quan-Ming Wang'
'Thomas C. W. Mak'

_publ_section_title
;
 Argentophilicity and Solvent-Induced Structural Diversity in Double Salts
 of Silver Acetylide with Silver Perfluoroalkyl Carboxylates
;
_journal_name_full 'Journal of the American Chemical Society'
_journal_page_first 7594
_journal_page_last 7600
_journal_paper_doi 10.1021/ja0043441
_journal_volume 123
_journal_year 2001
_chemical_formula_sum 'C75 H40 Ag31 F69 N7 O48.5'
_chemical_formula_weight 6470.11
_chemical_name_systematic
;
 ?
;
_space_group_IT_number 14
_symmetry_cell_setting monoclinic
_symmetry_space_group_name_Hall '-P 2ybc'
_symmetry_space_group_name_H-M 'P 1 21/c 1'
_atom_sites_solution_hydrogens geom
_atom_sites_solution_primary direct
_atom_sites_solution_secondary difmap
_audit_creation_method SHELXL-97
_cell_angle_alpha 90.00
_cell_angle_beta 106.021(3)
_cell_angle_gamma 90.00
_cell_formula_units_Z 4
_cell_length_a 17.205(2)
_cell_length_b 32.735(4)
_cell_length_c 27.257(4)
_cell_measurement_temperature 293(2)
_cell_volume 14755(3)
_computing_structure_refinement 'SHELXL-97 (Sheldrick, 1997)'
_computing_structure_solution 'SHELXS-97 (Sheldrick, 1990)'
_diffrn_ambient_temperature 293(2)
_diffrn_measured_fraction_theta_full 0.915
_diffrn_measured_fraction_theta_max 0.915
_diffrn_radiation_monochromator graphite
_diffrn_radiation_source 'fine-focus sealed tube'
_diffrn_radiation_type MoK\a
_diffrn_radiation_wavelength 0.71073
_diffrn_reflns_av_R_equivalents 0.0471
_diffrn_reflns_av_sigmaI/netI 0.1205
_diffrn_reflns_limit_h_max 22
_diffrn_reflns_limit_h_min -22
_diffrn_reflns_limit_k_max 39
_diffrn_reflns_limit_k_min -33
_diffrn_reflns_limit_l_max 9
_diffrn_reflns_limit_l_min -35
_diffrn_reflns_number 47304
_diffrn_reflns_theta_full 27.99
_diffrn_reflns_theta_max 27.99
_diffrn_reflns_theta_min 1.23
_exptl_absorpt_coefficient_mu 4.167
_exptl_absorpt_correction_T_max 1.000
_exptl_absorpt_correction_T_min 0.601
_exptl_absorpt_correction_type SADABS
_exptl_crystal_colour colorless
_exptl_crystal_density_diffrn 2.913
_exptl_crystal_description block
_exptl_crystal_F_000 12020
_exptl_crystal_size_max 0.56
_exptl_crystal_size_mid 0.36
_exptl_crystal_size_min 0.32
_refine_diff_density_max 1.550
_refine_diff_density_min -1.216
_refine_diff_density_rms 0.169
_refine_ls_extinction_coef 0.000021(7)
_refine_ls_extinction_expression Fc^*^=kFc[1+0.001xFc^2^\l^3^/sin(2\q)]^-1/4^
_refine_ls_extinction_method SHELXL
_refine_ls_goodness_of_fit_ref 0.908
_refine_ls_hydrogen_treatment mixed
_refine_ls_matrix_type full
_refine_ls_number_parameters 2082
_refine_ls_number_reflns 32571
_refine_ls_number_restraints 155
_refine_ls_restrained_S_all 0.908
_refine_ls_R_factor_all 0.1502
_refine_ls_R_factor_gt 0.0595
_refine_ls_shift/su_max 0.004
_refine_ls_shift/su_mean 0.000
_refine_ls_structure_factor_coef Fsqd
_refine_ls_weighting_details 'calc w=1/[\s^2^(Fo^2^)+(0.0596P)^2^+0.0000P] where P=(Fo^2^+2Fc^2^)/3'
_refine_ls_weighting_scheme calc
_refine_ls_wR_factor_gt 0.1306
_refine_ls_wR_factor_ref 0.1559
_reflns_number_gt 13755
_reflns_number_total 32571
_reflns_threshold_expression >2sigma(I)
_cod_data_source_file ja0043441_3.cif
_cod_data_source_block compound3
_cod_original_formula_sum 'C75 H40 Ag31 F69 N7 O48.50'
_cod_database_code 4115641

loop_
_symmetry_equiv_pos_as_xyz
'x, y, z'
'-x, y+1/2, -z+1/2'
'-x, -y, -z'
'x, -y-1/2, z-1/2'

loop_
_atom_site_label
_atom_site_type_symbol
_atom_site_fract_x
_atom_site_fract_y
_atom_site_fract_z
_atom_site_U_iso_or_equiv
_atom_site_adp_type
_atom_site_occupancy
_atom_site_symmetry_multiplicity
_atom_site_calc_flag
_atom_site_refinement_flags
Ag1 Ag 0.71194(5) 0.12626(3) 0.28904(4) 0.0611(3) Uani 1 1 d .
Ag2 Ag 0.63736(8) 0.20139(3) 0.20634(5) 0.0804(4) Uani 1 1 d .
Ag3 Ag 0.60025(6) 0.05551(3) 0.25768(4) 0.0577(3) Uani 1 1 d .
Ag4 Ag 0.55436(6) 0.18833(3) 0.28549(4) 0.0556(3) Uani 1 1 d .
Ag5 Ag 0.50288(9) 0.10840(3) 0.30450(5) 0.0901(4) Uani 1 1 d .
Ag6 Ag 0.52931(5) 0.13265(3) 0.13400(4) 0.0501(2) Uani 1 1 d .
Ag7 Ag 0.44500(5) 0.08156(3) 0.19626(4) 0.0476(2) Uani 1 1 d .
Ag8 Ag 0.41103(6) 0.17422(3) 0.18231(4) 0.0538(3) Uani 1 1 d .
Ag9 Ag 0.34571(6) 0.19697(3) 0.25985(4) 0.0543(3) Uani 1 1 d .
Ag10 Ag 0.25490(6) 0.13295(3) 0.13806(4) 0.0563(3) Uani 1 1 d .
Ag11 Ag 0.35950(6) 0.05287(3) 0.27901(4) 0.0619(3) Uani 1 1 d .
Ag12 Ag 0.22076(6) 0.06211(3) 0.19152(4) 0.0583(3) Uani 1 1 d .
Ag13 Ag 0.20025(6) 0.14207(3) 0.24496(4) 0.0563(3) Uani 1 1 d .
Ag14 Ag 0.18390(6) 0.06018(3) 0.30164(4) 0.0567(3) Uani 1 1 d .
Ag15 Ag 0.14305(6) 0.12954(3) 0.35574(4) 0.0581(3) Uani 1 1 d .
Ag16 Ag 0.04490(6) 0.05210(3) 0.21507(4) 0.0574(3) Uani 1 1 d .
Ag17 Ag 0.04274(6) 0.19334(3) 0.22342(4) 0.0615(3) Uani 1 1 d .
Ag18 Ag -0.01429(7) 0.17057(3) 0.30505(4) 0.0592(3) Uani 1 1 d .
Ag19 Ag -0.03943(6) 0.07877(3) 0.30192(4) 0.0533(3) Uani 1 1 d .
Ag20 Ag -0.11998(5) 0.12290(3) 0.36212(4) 0.0545(3) Uani 1 1 d .
Ag21 Ag -0.07253(6) 0.11845(3) 0.19652(4) 0.0580(3) Uani 1 1 d .
Ag22 Ag -0.20460(5) 0.06072(3) 0.23643(4) 0.0524(3) Uani 1 1 d .
Ag23 Ag -0.18219(7) 0.19836(3) 0.20535(5) 0.0774(4) Uani 1 1 d .
Ag24 Ag -0.27446(7) 0.12806(3) 0.16732(5) 0.0777(4) Uani 1 1 d .
Ag25 Ag 0.69664(8) -0.03538(4) 0.24409(7) 0.1135(6) Uani 1 1 d .
Ag26 Ag 0.50469(7) 0.24723(4) 0.10151(5) 0.0788(4) Uani 1 1 d .
Ag27 Ag 0.47643(10) 0.27500(4) 0.33924(5) 0.0978(5) Uani 1 1 d .
Ag28 Ag 0.31566(10) -0.02415(4) 0.35978(6) 0.1069(5) Uani 1 1 d .
Ag29 Ag 0.05142(10) -0.02164(5) 0.12456(6) 0.1207(6) Uani 1 1 d .
Ag30 Ag -0.05441(11) 0.27591(4) 0.14721(6) 0.1161(6) Uani 1 1 d .
Ag31 Ag -0.11796(10) 0.24176(4) 0.37362(7) 0.1139(6) Uani 1 1 d .
C1 C 0.5818(7) 0.1470(4) 0.2223(5) 0.047(3) Uani 1 1 d .
C2 C 0.5621(6) 0.1172(4) 0.2372(5) 0.051(3) Uani 1 1 d .
C3 C 0.3402(6) 0.1373(4) 0.2242(5) 0.046(3) Uani 1 1 d .
C4 C 0.3175(7) 0.1047(4) 0.2318(5) 0.049(3) Uani 1 1 d .
C5 C 0.0548(8) 0.1348(3) 0.2598(5) 0.053(3) Uani 1 1 d .
C6 C 0.0937(7) 0.1039(3) 0.2669(4) 0.040(3) Uani 1 1 d .
C7 C -0.1822(6) 0.1401(4) 0.2393(4) 0.044(3) Uani 1 1 d .
C8 C -0.1490(7) 0.1202(3) 0.2769(4) 0.046(3) Uani 1 1 d .
O11 O -0.0069(5) 0.1854(3) 0.3864(3) 0.061(2) Uani 1 1 d .
O12 O 0.1116(5) 0.1569(3) 0.4233(3) 0.059(2) Uani 1 1 d .
O21 O -0.1535(5) -0.0050(2) 0.2525(4) 0.076(3) Uani 1 1 d .
O22 O -0.0228(5) 0.0107(3) 0.2834(4) 0.064(3) Uani 1 1 d .
O31 O 0.0451(5) 0.0658(3) 0.3821(3) 0.061(2) Uani 1 1 d .
O32 O -0.0287(5) 0.0939(3) 0.4296(3) 0.058(2) Uani 1 1 d .
O41 O 0.4663(5) 0.2405(2) 0.1888(3) 0.052(2) Uani 1 1 d .
O42 O 0.4075(5) 0.2589(2) 0.2489(4) 0.061(2) Uani 1 1 d .
O51 O 0.4008(5) 0.1891(2) 0.0990(3) 0.056(2) Uani 1 1 d .
O52 O 0.2830(5) 0.1585(3) 0.0672(3) 0.066(3) Uani 1 1 d .
O61 O -0.0736(5) 0.2389(3) 0.2927(4) 0.070(3) Uani 1 1 d .
O62 O -0.0082(6) 0.2571(2) 0.2374(4) 0.068(3) Uani 1 1 d .
O71 O 0.4249(5) 0.0081(2) 0.2067(3) 0.059(2) Uani 1 1 d .
O72 O 0.5564(5) -0.0098(2) 0.2385(4) 0.074(3) Uani 1 1 d .
O81 O -0.2116(6) 0.2608(3) 0.1779(4) 0.078(3) Uani 1 1 d .
O82 O -0.3472(6) 0.2541(3) 0.1610(4) 0.076(3) Uani 1 1 d .
O91 O 0.7121(5) 0.0211(3) 0.3033(3) 0.067(3) Uani 1 1 d .
O92 O 0.7587(5) 0.0719(3) 0.3568(4) 0.071(3) Uani 1 1 d .
O101 O 0.1327(6) -0.0076(3) 0.2133(4) 0.079(3) Uani 1 1 d .
O102 O 0.2435(6) -0.0048(2) 0.2761(4) 0.066(2) Uani 1 1 d .
O111 O -0.3168(5) 0.0279(2) 0.1865(3) 0.053(2) Uani 1 1 d .
O112 O -0.3585(5) 0.0772(3) 0.1262(3) 0.058(2) Uani 1 1 d .
O121 O -0.0407(5) 0.0129(3) 0.1580(3) 0.072(3) Uani 1 1 d .
O122 O -0.1407(5) 0.0573(3) 0.1545(4) 0.074(3) Uani 1 1 d .
O131 O 0.3626(5) 0.0706(3) 0.1172(3) 0.060(2) Uani 1 1 d .
O132 O 0.4393(5) 0.0982(3) 0.0715(3) 0.062(2) Uani 1 1 d .
O141 O -0.0882(7) 0.1434(3) 0.1170(4) 0.090(4) Uani 1 1 d .
O142 O -0.0913(6) 0.2073(3) 0.1449(4) 0.065(3) Uani 1 1 d .
O151 O 0.4823(5) 0.2011(3) 0.3435(3) 0.064(2) Uani 1 1 d .
O152 O 0.4767(6) 0.1379(3) 0.3714(3) 0.072(3) Uani 1 1 d .
O161 O 0.2973(6) 0.2342(3) 0.3119(4) 0.072(3) Uani 1 1 d .
O162 O 0.2041(6) 0.1885(3) 0.3144(4) 0.079(3) Uani 1 1 d .
O171 O 0.1947(6) 0.1942(3) 0.1777(4) 0.079(3) Uani 1 1 d .
O172 O 0.0863(6) 0.2320(3) 0.1691(4) 0.086(3) Uani 1 1 d .
O181 O 0.8131(6) 0.1801(3) 0.3845(4) 0.089(3) Uani 1 1 d .
O182 O 0.6837(6) 0.1624(3) 0.3582(4) 0.068(3) Uani 1 1 d .
O191 O 0.5422(6) 0.0432(3) 0.3441(4) 0.076(3) Uani 1 1 d .
O192 O 0.4282(5) 0.0059(3) 0.3270(4) 0.074(3) Uani 1 1 d .
O201 O 0.7022(6) 0.1648(3) 0.0941(4) 0.085(3) Uani 1 1 d .
O202 O 0.5762(6) 0.1843(3) 0.0889(4) 0.079(3) Uani 1 1 d .
O211 O 0.1355(6) 0.1074(3) 0.0867(4) 0.093(4) Uani 1 1 d .
O212 O 0.1023(5) 0.0570(3) 0.1290(4) 0.075(3) Uani 1 1 d .
O221 O 0.5931(6) 0.2555(3) 0.3009(4) 0.074(3) Uani 1 1 d .
O222 O 0.7144(8) 0.2465(3) 0.2890(7) 0.150(7) Uani 1 1 d .
O231 O 0.2981(5) 0.0523(3) 0.3646(3) 0.064(2) Uani 1 1 d .
O232 O 0.2619(5) 0.1029(3) 0.4093(3) 0.075(3) Uani 1 1 d .
C11 C 0.0511(8) 0.1759(4) 0.4234(5) 0.052(3) Uani 1 1 d D
C12 C 0.0466(10) 0.1909(5) 0.4757(6) 0.082(5) Uani 1 1 d D
C21 C -0.0808(8) -0.0127(3) 0.2692(5) 0.060(4) Uani 1 1 d D
C22 C -0.0600(11) -0.0577(5) 0.2697(11) 0.117(8) Uani 1 1 d D
C31 C 0.0272(7) 0.0738(4) 0.4223(5) 0.050(3) Uani 1 1 d D
C32 C 0.0802(10) 0.0536(5) 0.4698(6) 0.075(4) Uani 1 1 d D
C41 C 0.4441(7) 0.2652(3) 0.2163(5) 0.051(3) Uani 1 1 d D
C42 C 0.4622(10) 0.3104(4) 0.2089(6) 0.069(4) Uani 1 1 d D
C51 C 0.3387(9) 0.1774(4) 0.0643(5) 0.053(3) Uani 1 1 d D
C52 C 0.3339(10) 0.1962(5) 0.0118(5) 0.075(5) Uani 1 1 d D
C61 C -0.0465(7) 0.2635(3) 0.2681(5) 0.047(3) Uani 1 1 d D
C62 C -0.0657(11) 0.3093(4) 0.2757(7) 0.079(5) Uani 1 1 d D
C71 C 0.4853(8) -0.0167(3) 0.2185(5) 0.048(3) Uani 1 1 d D
C72 C 0.4633(10) -0.0612(4) 0.2060(10) 0.114(8) Uani 1 1 d D
C81 C -0.2800(10) 0.2730(4) 0.1622(6) 0.064(4) Uani 1 1 d D
C82 C -0.2948(10) 0.3147(4) 0.1386(8) 0.088(6) Uani 1 1 d D
C91 C 0.7541(7) 0.0354(4) 0.3433(5) 0.054(3) Uani 1 1 d D
C92 C 0.8079(9) 0.0060(5) 0.3819(6) 0.076(5) Uani 1 1 d D
C101 C 0.1882(8) -0.0232(3) 0.2434(5) 0.053(3) Uani 1 1 d D
C102 C 0.1961(12) -0.0683(4) 0.2415(9) 0.096(6) Uani 1 1 d D
C111 C -0.3575(7) 0.0413(4) 0.1445(5) 0.052(3) Uani 1 1 d D
C112 C -0.4132(7) 0.0100(4) 0.1101(5) 0.059(4) Uani 1 1 d D
C121 C -0.1122(9) 0.0264(5) 0.1425(5) 0.069(4) Uani 1 1 d D
C122 C -0.1684(10) -0.0017(6) 0.1037(9) 0.112(8) Uani 1 1 d D
C131 C 0.3820(7) 0.0783(4) 0.0775(5) 0.048(3) Uani 1 1 d D
C132 C 0.3315(11) 0.0560(5) 0.0297(6) 0.086(5) Uani 1 1 d D
C141 C -0.0901(8) 0.1812(5) 0.1121(6) 0.071(4) Uani 1 1 d D
C142 C -0.0912(15) 0.1973(7) 0.0601(7) 0.104(6) Uani 1 1 d D
C151 C 0.4737(7) 0.1763(4) 0.3743(4) 0.053(3) Uani 1 1 d D
C152 C 0.4539(10) 0.1906(5) 0.4212(5) 0.070(4) Uani 1 1 d D
C161 C 0.2411(7) 0.2211(4) 0.3290(4) 0.052(3) Uani 1 1 d D
C162 C 0.2122(10) 0.2464(5) 0.3662(7) 0.090(6) Uani 1 1 d D
C171 C 0.1492(9) 0.2213(4) 0.1596(5) 0.057(3) Uani 1 1 d D
C172 C 0.1738(11) 0.2480(6) 0.1201(7) 0.095(5) Uani 1 1 d D
C181 C 0.7395(9) 0.1801(4) 0.3869(6) 0.066(4) Uani 1 1 d D
C182 C 0.7248(9) 0.2060(5) 0.4279(6) 0.075(5) Uani 1 1 d D
C191 C 0.5021(8) 0.0122(4) 0.3469(5) 0.059(4) Uani 1 1 d D
C192 C 0.5510(14) -0.0210(6) 0.3778(10) 0.121(8) Uani 1 1 d D
C201 C 0.6408(9) 0.1844(4) 0.0753(5) 0.063(4) Uani 1 1 d D
C202 C 0.6451(12) 0.2121(7) 0.0314(7) 0.104(7) Uani 1 1 d D
C211 C 0.0939(7) 0.0792(5) 0.0921(5) 0.054(3) Uani 1 1 d D
C212 C 0.0235(12) 0.0705(7) 0.0465(7) 0.106(7) Uani 1 1 d D
C221 C 0.6665(11) 0.2643(4) 0.3027(7) 0.090(5) Uani 1 1 d D
C222 C 0.6854(14) 0.3076(6) 0.3241(10) 0.124(8) Uani 1 1 d D
C231 C 0.3043(7) 0.0741(4) 0.4029(5) 0.055(3) Uani 1 1 d D
C232 C 0.3724(11) 0.0643(6) 0.4499(6) 0.093(6) Uani 1 1 d D
F11 F -0.0260(7) 0.1978(4) 0.4787(4) 0.155(5) Uani 1 1 d D
F12 F 0.0859(7) 0.2256(3) 0.4867(4) 0.143(5) Uani 1 1 d D
F13 F 0.0790(6) 0.1660(3) 0.5120(3) 0.113(3) Uani 1 1 d D
F21 F -0.0985(9) -0.0779(4) 0.2982(7) 0.212(9) Uani 1 1 d D
F22 F -0.0870(11) -0.0751(4) 0.2277(6) 0.221(10) Uani 1 1 d D
F23 F 0.0101(6) -0.0659(3) 0.2881(7) 0.221(9) Uani 1 1 d D
F31 F 0.0865(9) 0.0706(5) 0.5110(4) 0.205(8) Uani 1 1 d D
F32 F 0.0582(9) 0.0197(4) 0.4765(6) 0.246(11) Uani 1 1 d D
F33 F 0.1508(7) 0.0489(5) 0.4692(4) 0.210(9) Uani 1 1 d D
F41 F 0.5233(6) 0.3164(2) 0.1902(4) 0.119(4) Uani 1 1 d D
F42 F 0.4759(6) 0.3318(2) 0.2512(4) 0.111(3) Uani 1 1 d D
F43 F 0.3986(6) 0.3282(3) 0.1763(4) 0.126(4) Uani 1 1 d D
F51 F 0.2870(6) 0.2270(3) 0.0009(3) 0.123(4) Uani 1 1 d D
F52 F 0.4039(6) 0.2062(3) 0.0047(3) 0.110(3) Uani 1 1 d D
F53 F 0.3045(6) 0.1677(3) -0.0245(3) 0.116(3) Uani 1 1 d D
F61 F -0.0036(7) 0.3249(3) 0.3095(4) 0.149(5) Uani 1 1 d D
F62 F -0.1272(6) 0.3146(3) 0.2906(5) 0.149(5) Uani 1 1 d D
F63 F -0.0735(7) 0.3303(2) 0.2337(4) 0.123(4) Uani 1 1 d D
F71 F 0.3948(8) -0.0659(3) 0.1711(6) 0.213(9) Uani 1 1 d D
F72 F 0.4501(12) -0.0790(4) 0.2453(6) 0.226(10) Uani 1 1 d D
F73 F 0.5142(7) -0.0814(3) 0.1931(6) 0.182(7) Uani 1 1 d D
F81 F -0.2399(7) 0.3247(4) 0.1172(6) 0.219(9) Uani 1 1 d D
F82 F -0.2920(10) 0.3421(3) 0.1720(6) 0.209(8) Uani 1 1 d D
F83 F -0.3618(6) 0.3196(3) 0.1048(5) 0.158(6) Uani 1 1 d D
F91 F 0.8114(7) 0.0135(4) 0.4282(4) 0.164(6) Uani 1 1 d D
F92 F 0.7877(6) -0.0316(3) 0.3728(4) 0.130(4) Uani 1 1 d D
F93 F 0.8835(5) 0.0089(3) 0.3794(4) 0.125(4) Uani 1 1 d D
F101 F 0.1946(12) -0.0850(3) 0.2821(5) 0.219(9) Uani 1 1 d D
F102 F 0.1423(10) -0.0872(4) 0.2107(6) 0.211(9) Uani 1 1 d D
F103 F 0.2568(10) -0.0794(4) 0.2339(9) 0.341(17) Uani 1 1 d D
F111 F -0.3873(5) -0.0264(2) 0.1190(4) 0.110(4) Uani 1 1 d D
F112 F -0.4251(5) 0.0181(3) 0.0613(3) 0.107(3) Uani 1 1 d D
F113 F -0.4852(4) 0.0122(2) 0.1178(3) 0.080(2) Uani 1 1 d D
F121 F -0.1927(9) -0.0316(4) 0.1276(5) 0.188(7) Uani 1 1 d D
F122 F -0.2337(7) 0.0153(4) 0.0788(5) 0.186(7) Uani 1 1 d D
F123 F -0.1372(6) -0.0181(4) 0.0728(5) 0.193(8) Uani 1 1 d D
F131 F 0.3503(9) 0.0212(4) 0.0273(5) 0.232(10) Uani 1 1 d D
F132 F 0.3233(9) 0.0727(4) -0.0113(4) 0.198(8) Uani 1 1 d D
F133 F 0.2542(7) 0.0524(5) 0.0307(4) 0.196(8) Uani 1 1 d D
F141 F -0.0184(8) 0.1933(5) 0.0547(4) 0.188(7) Uani 1 1 d D
F142 F -0.1084(10) 0.2336(4) 0.0508(4) 0.197(8) Uani 1 1 d D
F143 F -0.1334(9) 0.1767(4) 0.0223(4) 0.171(6) Uani 1 1 d D
F151 F 0.4996(6) 0.1778(4) 0.4629(3) 0.145(5) Uani 1 1 d D
F152 F 0.4479(7) 0.2306(3) 0.4251(4) 0.133(4) Uani 1 1 d D
F153 F 0.3780(6) 0.1782(3) 0.4217(4) 0.135(4) Uani 1 1 d D
F161 F 0.1350(6) 0.2520(4) 0.3514(5) 0.164(6) Uani 1 1 d D
F162 F 0.2222(7) 0.2256(3) 0.4109(4) 0.127(4) Uani 1 1 d D
F163 F 0.2498(6) 0.2789(3) 0.3791(4) 0.124(4) Uani 1 1 d D
F171 F 0.2506(7) 0.2556(4) 0.1356(5) 0.181(6) Uani 1 1 d D
F172 F 0.1658(7) 0.2274(3) 0.0769(4) 0.139(4) Uani 1 1 d D
F173 F 0.1363(7) 0.2812(3) 0.1083(4) 0.151(5) Uani 1 1 d D
F181 F 0.6524(7) 0.2106(5) 0.4264(5) 0.217(9) Uani 1 1 d D
F182 F 0.7566(10) 0.1906(5) 0.4723(4) 0.216(9) Uani 1 1 d D
F183 F 0.7566(9) 0.2408(4) 0.4333(5) 0.176(7) Uani 1 1 d D
F191 F 0.5191(9) -0.0365(7) 0.4082(8) 0.267(14) Uani 1 1 d D
F192 F 0.6187(8) -0.0148(5) 0.4032(8) 0.258(12) Uani 1 1 d D
F193 F 0.5596(17) -0.0499(5) 0.3526(6) 0.326(17) Uani 1 1 d D
F201 F 0.5829(8) 0.2358(5) 0.0173(5) 0.236(10) Uani 1 1 d D
F202 F 0.6536(10) 0.1927(4) -0.0064(4) 0.197(8) Uani 1 1 d D
F203 F 0.7081(9) 0.2366(4) 0.0450(5) 0.193(7) Uani 1 1 d D
F211 F -0.0340(7) 0.0529(6) 0.0546(5) 0.233(10) Uani 1 1 d D
F212 F -0.0038(8) 0.1000(4) 0.0181(5) 0.177(6) Uani 1 1 d D
F213 F 0.0478(8) 0.0456(5) 0.0159(6) 0.242(11) Uani 1 1 d D
F221 F 0.6885(9) 0.3330(4) 0.2874(6) 0.194(7) Uani 1 1 d D
F222 F 0.7609(6) 0.3100(4) 0.3543(5) 0.166(6) Uani 1 1 d D
F223 F 0.6402(7) 0.3242(4) 0.3482(6) 0.193(8) Uani 1 1 d D
F231 F 0.3494(8) 0.0354(5) 0.4756(5) 0.215(8) Uani 1 1 d D
F232 F 0.4344(7) 0.0480(5) 0.4382(4) 0.193(7) Uani 1 1 d D
F233 F 0.4016(7) 0.0911(4) 0.4816(4) 0.152(5) Uani 1 1 d D
O1W O 0.2648(5) 0.0061(3) 0.1463(4) 0.085(3) Uani 1 1 d .
O2W O 0.1385(5) 0.0032(3) 0.3512(4) 0.074(3) Uani 1 1 d .
O3W O -0.2076(14) 0.2026(6) 0.275(2) 0.30(3) Uani 0.50 1 d P
N1 N 0.7090(9) -0.0984(4) 0.2378(8) 0.138(7) Uani 1 1 d D
N2 N 0.4212(8) 0.2963(4) 0.0637(5) 0.090(4) Uani 1 1 d D
N3 N 0.4657(9) 0.3257(4) 0.3843(6) 0.094(5) Uani 1 1 d D
N4 N 0.3324(8) -0.0655(4) 0.4229(6) 0.101(5) Uani 1 1 d D
N5 N 0.1141(11) -0.0581(8) 0.0879(7) 0.193(11) Uani 1 1 d D
N6 N -0.0515(10) 0.3317(4) 0.1084(7) 0.125(6) Uani 1 1 d D
N7 N -0.0394(12) 0.2911(6) 0.4162(9) 0.147(8) Uani 1 1 d D
C011 C 0.7268(10) -0.1322(5) 0.2386(8) 0.113(7) Uani 1 1 d D
C012 C 0.7541(12) -0.1760(4) 0.2425(10) 0.153(10) Uani 1 1 d D
C013 C 0.8394(11) -0.1793(6) 0.2566(11) 0.166(11) Uani 1 1 d D
C021 C 0.3640(10) 0.3152(5) 0.0482(6) 0.087(5) Uani 1 1 d D
C022 C 0.2908(10) 0.3404(5) 0.0288(6) 0.101(6) Uani 1 1 d D
C023 C 0.2863(14) 0.3704(6) 0.0671(8) 0.137(8) Uani 1 1 d D
C031 C 0.4635(11) 0.3522(5) 0.4109(7) 0.111(7) Uani 1 1 d D
C032 C 0.4639(15) 0.3871(6) 0.4473(10) 0.186(14) Uani 1 1 d D
C033 C 0.5406(14) 0.4068(7) 0.4639(9) 0.161(10) Uani 1 1 d D
C041 C 0.3502(11) -0.0809(6) 0.4611(7) 0.111(7) Uani 1 1 d D
C042 C 0.3701(14) -0.1029(8) 0.5115(8) 0.187(13) Uani 1 1 d D
C043 C 0.3301(18) -0.0875(9) 0.5466(10) 0.194(13) Uani 1 1 d D
C051 C 0.1563(13) -0.0788(9) 0.0733(10) 0.196(14) Uani 1 1 d D
C052 C 0.2151(19) -0.1082(10) 0.0593(11) 0.212(15) Uani 1 1 d D
C053 C 0.2353(17) -0.0882(10) 0.0181(15) 0.241(19) Uani 1 1 d D
C061 C -0.0552(15) 0.3606(6) 0.0852(9) 0.150(10) Uani 1 1 d D
C062 C -0.061(2) 0.3950(7) 0.0479(13) 0.26(2) Uani 1 1 d D
C063 C -0.1172(16) 0.4233(8) 0.0530(13) 0.212(15) Uani 1 1 d D
C071 C 0.0157(14) 0.3110(8) 0.4350(10) 0.143(10) Uani 1 1 d D
C072 C 0.0918(11) 0.3339(7) 0.4605(9) 0.133(8) Uani 1 1 d D
C073 C 0.1001(14) 0.3663(8) 0.4262(9) 0.183(13) Uani 1 1 d D

loop_
_atom_site_aniso_label
_atom_site_aniso_U_11
_atom_site_aniso_U_22
_atom_site_aniso_U_33
_atom_site_aniso_U_23
_atom_site_aniso_U_13
_atom_site_aniso_U_12
Ag1 0.0393(5) 0.0697(7) 0.0678(7) -0.0098(6) 0.0041(5) 0.0037(5)
Ag2 0.1042(9) 0.0406(6) 0.1206(11) 0.0078(6) 0.0717(8) -0.0080(6)
Ag3 0.0495(5) 0.0370(6) 0.0786(7) 0.0083(5) 0.0043(5) 0.0094(4)
Ag4 0.0698(7) 0.0407(6) 0.0626(7) -0.0055(5) 0.0285(5) 0.0013(5)
Ag5 0.1578(13) 0.0534(7) 0.0812(9) -0.0190(6) 0.0698(9) -0.0272(8)
Ag6 0.0471(5) 0.0503(6) 0.0522(6) 0.0028(5) 0.0122(4) -0.0008(4)
Ag7 0.0417(5) 0.0408(5) 0.0528(6) 0.0020(4) 0.0002(4) -0.0029(4)
Ag8 0.0663(6) 0.0430(6) 0.0581(6) -0.0008(5) 0.0273(5) -0.0099(5)
Ag9 0.0556(6) 0.0450(6) 0.0666(7) -0.0153(5) 0.0241(5) -0.0081(5)
Ag10 0.0535(6) 0.0614(7) 0.0500(6) 0.0098(5) 0.0073(5) -0.0084(5)
Ag11 0.0545(6) 0.0559(7) 0.0720(7) 0.0294(6) 0.0121(5) 0.0079(5)
Ag12 0.0565(6) 0.0479(6) 0.0613(7) 0.0022(5) 0.0007(5) -0.0086(5)
Ag13 0.0515(5) 0.0445(6) 0.0831(7) -0.0042(5) 0.0358(5) -0.0040(5)
Ag14 0.0549(6) 0.0470(6) 0.0595(6) 0.0019(5) 0.0014(5) 0.0112(5)
Ag15 0.0593(6) 0.0598(7) 0.0533(6) -0.0044(5) 0.0127(5) 0.0041(5)
Ag16 0.0478(5) 0.0485(6) 0.0683(7) -0.0174(5) 0.0032(5) -0.0009(5)
Ag17 0.0657(6) 0.0428(6) 0.0792(8) 0.0202(5) 0.0256(6) 0.0076(5)
Ag18 0.0805(7) 0.0438(6) 0.0578(6) -0.0001(5) 0.0263(6) 0.0040(5)
Ag19 0.0525(6) 0.0424(6) 0.0574(6) 0.0002(5) 0.0022(5) 0.0086(5)
Ag20 0.0470(5) 0.0622(7) 0.0497(6) -0.0021(5) 0.0056(4) 0.0019(5)
Ag21 0.0511(5) 0.0558(6) 0.0630(7) 0.0043(5) 0.0088(5) 0.0006(5)
Ag22 0.0525(5) 0.0355(5) 0.0615(6) -0.0023(5) 0.0031(5) -0.0041(4)
Ag23 0.0653(7) 0.0445(7) 0.1064(10) 0.0234(6) -0.0030(7) -0.0092(6)
Ag24 0.0749(7) 0.0546(7) 0.0768(8) -0.0039(6) -0.0238(6) 0.0047(6)
Ag25 0.0799(9) 0.0381(7) 0.2069(18) -0.0124(9) 0.0135(10) 0.0107(6)
Ag26 0.0732(7) 0.0624(7) 0.1056(10) 0.0200(7) 0.0328(7) 0.0063(6)
Ag27 0.1494(13) 0.0599(8) 0.0883(10) -0.0214(7) 0.0400(9) 0.0072(8)
Ag28 0.1358(12) 0.0808(9) 0.0933(10) 0.0423(8) 0.0134(9) -0.0036(9)
Ag29 0.1187(12) 0.1148(12) 0.1173(13) -0.0497(10) 0.0134(10) 0.0244(10)
Ag30 0.1941(17) 0.0528(8) 0.1018(11) 0.0288(8) 0.0417(11) 0.0138(9)
Ag31 0.1318(12) 0.0629(9) 0.1811(16) -0.0125(9) 0.1003(12) -0.0037(8)
C1 0.052(7) 0.034(7) 0.061(9) 0.015(6) 0.025(6) 0.006(6)
C2 0.032(6) 0.053(9) 0.068(9) -0.005(7) 0.013(6) 0.001(6)
C3 0.035(6) 0.034(7) 0.063(8) 0.001(6) 0.004(6) -0.002(5)
C4 0.060(8) 0.035(7) 0.052(8) 0.018(6) 0.013(6) 0.016(6)
C5 0.066(8) 0.026(7) 0.063(9) 0.002(6) 0.013(7) 0.000(6)
C6 0.049(7) 0.022(6) 0.045(7) 0.002(5) 0.008(5) -0.008(5)
C7 0.039(6) 0.049(8) 0.043(7) 0.008(6) 0.007(5) -0.008(6)
C8 0.045(7) 0.047(7) 0.045(7) 0.017(6) 0.011(6) 0.002(6)
O11 0.058(5) 0.067(6) 0.053(6) -0.007(5) 0.009(5) 0.008(5)
O12 0.063(6) 0.058(6) 0.057(6) -0.007(5) 0.019(5) 0.000(5)
O21 0.051(6) 0.038(5) 0.124(9) 0.001(5) 0.000(5) -0.002(4)
O22 0.036(5) 0.049(5) 0.105(8) -0.008(5) 0.016(5) -0.004(4)
O31 0.051(5) 0.064(6) 0.057(6) -0.002(5) -0.002(4) 0.010(4)
O32 0.053(5) 0.068(6) 0.042(5) 0.007(4) -0.005(4) 0.002(5)
O41 0.070(6) 0.031(5) 0.062(6) -0.007(4) 0.029(5) -0.006(4)
O42 0.062(6) 0.052(6) 0.080(7) -0.014(5) 0.037(5) -0.012(4)
O51 0.070(6) 0.044(5) 0.054(6) 0.007(4) 0.016(5) -0.008(4)
O52 0.055(6) 0.086(7) 0.058(6) 0.017(5) 0.020(5) -0.006(5)
O61 0.066(6) 0.046(6) 0.103(8) 0.003(5) 0.033(6) 0.005(5)
O62 0.092(7) 0.045(6) 0.079(7) 0.008(5) 0.047(6) 0.025(5)
O71 0.051(5) 0.039(5) 0.078(6) -0.001(5) 0.005(5) 0.002(4)
O72 0.046(5) 0.038(5) 0.125(9) -0.006(5) -0.001(5) 0.001(4)
O81 0.066(6) 0.034(5) 0.129(9) 0.022(5) 0.015(6) 0.004(5)
O82 0.073(7) 0.052(6) 0.102(8) 0.025(5) 0.022(6) 0.001(5)
O91 0.061(5) 0.052(6) 0.068(6) -0.004(5) -0.016(5) 0.019(5)
O92 0.058(6) 0.059(6) 0.082(7) 0.008(5) -0.005(5) -0.006(5)
O101 0.095(7) 0.059(6) 0.067(7) -0.004(5) -0.006(6) 0.027(6)
O102 0.079(6) 0.040(5) 0.077(7) 0.007(5) 0.018(5) -0.003(5)
O111 0.053(5) 0.042(5) 0.055(6) 0.000(4) -0.004(4) 0.003(4)
O112 0.060(5) 0.043(5) 0.066(6) -0.003(5) 0.010(4) -0.003(4)
O121 0.040(5) 0.089(7) 0.074(7) -0.033(6) -0.003(5) -0.003(5)
O122 0.064(6) 0.059(7) 0.092(8) -0.023(6) 0.009(5) -0.016(5)
O131 0.047(5) 0.078(7) 0.047(5) 0.001(5) -0.001(4) -0.001(5)
O132 0.065(6) 0.067(6) 0.051(5) -0.007(5) 0.012(5) -0.010(5)
O141 0.162(11) 0.043(6) 0.071(7) 0.005(5) 0.041(7) 0.001(6)
O142 0.083(7) 0.046(6) 0.069(7) 0.002(5) 0.027(5) 0.006(5)
O151 0.079(6) 0.062(6) 0.060(6) 0.002(5) 0.036(5) 0.006(5)
O152 0.109(8) 0.051(6) 0.062(6) -0.008(5) 0.033(6) -0.011(6)
O161 0.077(6) 0.061(6) 0.093(8) -0.025(5) 0.050(6) -0.023(5)
O162 0.097(7) 0.077(7) 0.078(7) -0.038(6) 0.052(6) -0.048(6)
O171 0.076(6) 0.080(7) 0.088(7) 0.045(6) 0.033(6) 0.041(6)
O172 0.102(8) 0.074(7) 0.107(9) 0.055(6) 0.069(7) 0.043(6)
O181 0.069(7) 0.081(8) 0.124(10) -0.035(7) 0.037(7) -0.001(6)
O182 0.065(6) 0.074(7) 0.066(6) -0.005(5) 0.021(5) 0.009(5)
O191 0.067(6) 0.073(7) 0.084(7) 0.008(6) 0.016(5) -0.004(6)
O192 0.059(6) 0.076(7) 0.078(7) 0.030(5) 0.003(5) 0.011(5)
O201 0.068(7) 0.076(7) 0.110(9) 0.020(6) 0.021(6) 0.004(6)
O202 0.066(6) 0.082(7) 0.093(8) 0.033(6) 0.029(6) 0.006(5)
O211 0.079(7) 0.094(8) 0.085(8) 0.018(7) -0.015(6) -0.030(7)
O212 0.062(6) 0.089(7) 0.058(6) 0.013(6) -0.007(5) -0.014(5)
O221 0.079(7) 0.041(6) 0.101(8) -0.014(5) 0.024(6) 0.002(5)
O222 0.144(12) 0.069(8) 0.30(2) -0.067(10) 0.174(14) -0.027(8)
O231 0.056(5) 0.075(7) 0.053(6) 0.002(5) -0.001(5) 0.011(5)
O232 0.061(6) 0.086(8) 0.065(7) -0.005(6) -0.004(5) 0.009(6)
C11 0.050(8) 0.046(8) 0.060(9) -0.003(7) 0.016(7) -0.005(7)
C12 0.080(11) 0.074(12) 0.081(13) -0.026(10) 0.002(10) 0.014(10)
C21 0.054(8) 0.031(8) 0.089(11) 0.005(7) 0.011(8) 0.017(7)
C22 0.061(11) 0.054(12) 0.25(3) -0.042(15) 0.060(15) -0.007(9)
C31 0.039(7) 0.055(9) 0.048(8) 0.009(7) 0.001(6) 0.001(6)
C32 0.075(11) 0.075(12) 0.061(10) 0.008(9) -0.005(8) 0.003(9)
C41 0.052(8) 0.042(8) 0.051(8) 0.000(7) 0.002(7) -0.005(6)
C42 0.110(13) 0.028(8) 0.076(11) 0.005(8) 0.039(10) 0.001(8)
C51 0.067(9) 0.038(8) 0.047(8) 0.004(6) 0.005(7) 0.012(7)
C52 0.088(11) 0.098(13) 0.039(9) -0.002(9) 0.019(8) -0.033(11)
C61 0.051(8) 0.023(7) 0.062(9) 0.006(6) 0.009(7) 0.000(6)
C62 0.099(13) 0.033(9) 0.110(14) 0.008(9) 0.038(11) 0.021(9)
C71 0.054(8) 0.018(6) 0.068(9) -0.004(6) 0.007(7) -0.003(6)
C72 0.061(10) 0.046(11) 0.20(2) -0.015(13) -0.017(13) 0.010(9)
C81 0.079(11) 0.041(9) 0.077(11) 0.009(7) 0.032(9) 0.008(8)
C82 0.067(11) 0.039(10) 0.147(17) 0.039(11) 0.011(11) -0.008(8)
C91 0.044(7) 0.055(9) 0.055(9) 0.009(7) 0.001(6) -0.011(7)
C92 0.063(10) 0.086(13) 0.078(12) 0.038(10) 0.017(9) 0.018(9)
C101 0.071(9) 0.032(8) 0.054(9) -0.007(7) 0.013(7) 0.001(7)
C102 0.093(13) 0.045(11) 0.15(2) 0.008(12) 0.036(13) 0.022(10)
C111 0.038(7) 0.043(8) 0.070(10) -0.013(7) 0.007(7) -0.006(6)
C112 0.043(8) 0.063(10) 0.068(10) 0.000(8) 0.007(7) 0.002(7)
C121 0.071(10) 0.059(10) 0.073(10) -0.024(8) 0.015(8) -0.040(9)
C122 0.067(11) 0.117(17) 0.134(18) -0.084(15) -0.005(12) -0.009(12)
C131 0.044(7) 0.040(8) 0.057(9) 0.005(7) 0.010(6) 0.005(6)
C132 0.116(15) 0.069(12) 0.051(10) -0.019(9) -0.011(9) -0.026(11)
C141 0.043(8) 0.079(13) 0.078(12) 0.008(10) -0.004(7) -0.006(8)
C142 0.15(2) 0.100(16) 0.079(14) 0.006(13) 0.061(14) 0.010(15)
C151 0.058(8) 0.058(10) 0.037(8) -0.005(7) 0.003(6) 0.008(7)
C152 0.085(11) 0.074(11) 0.053(10) 0.004(8) 0.023(9) 0.011(9)
C161 0.048(7) 0.056(9) 0.047(8) -0.010(7) 0.007(6) -0.010(7)
C162 0.087(12) 0.088(13) 0.118(16) -0.072(12) 0.066(12) -0.050(11)
C171 0.070(9) 0.049(9) 0.055(9) 0.014(7) 0.025(8) -0.007(8)
C172 0.082(12) 0.116(17) 0.090(14) 0.018(13) 0.029(11) -0.001(12)
C181 0.060(9) 0.041(9) 0.088(12) 0.000(8) 0.006(9) 0.001(7)
C182 0.063(10) 0.086(12) 0.086(12) -0.041(10) 0.035(9) -0.011(9)
C191 0.062(9) 0.072(10) 0.048(8) 0.024(7) 0.022(7) 0.009(8)
C192 0.117(17) 0.063(13) 0.16(2) 0.057(15) -0.005(16) 0.025(12)
C201 0.068(10) 0.053(9) 0.066(10) 0.010(7) 0.017(8) 0.009(8)
C202 0.095(14) 0.140(18) 0.080(14) 0.057(14) 0.030(11) -0.004(14)
C211 0.047(8) 0.065(10) 0.048(8) -0.015(8) 0.008(7) 0.004(7)
C212 0.107(15) 0.113(16) 0.063(12) 0.015(12) -0.033(11) -0.032(13)
C221 0.098(14) 0.044(10) 0.142(17) 0.014(10) 0.056(12) -0.027(9)
C222 0.112(17) 0.083(16) 0.20(3) -0.054(16) 0.073(18) -0.051(13)
C231 0.046(8) 0.057(10) 0.056(9) 0.010(8) 0.003(7) -0.007(7)
C232 0.112(14) 0.096(14) 0.060(11) 0.007(10) 0.007(11) 0.047(12)
F11 0.146(10) 0.249(15) 0.088(8) -0.022(9) 0.064(8) 0.054(11)
F12 0.213(13) 0.107(8) 0.091(8) -0.059(7) 0.011(8) -0.029(9)
F13 0.145(9) 0.135(9) 0.054(6) -0.009(6) 0.016(6) 0.043(7)
F21 0.206(16) 0.056(8) 0.38(3) 0.058(12) 0.088(16) -0.002(8)
F22 0.32(2) 0.078(9) 0.203(16) -0.058(11) -0.030(16) 0.082(11)
F23 0.081(8) 0.056(7) 0.49(3) -0.005(11) 0.010(12) 0.018(6)
F31 0.249(17) 0.248(17) 0.067(8) -0.009(9) -0.041(9) 0.139(14)
F32 0.201(16) 0.168(14) 0.27(2) 0.158(15) -0.103(14) -0.048(12)
F33 0.103(9) 0.40(3) 0.109(10) 0.099(12) 0.007(7) 0.122(13)
F41 0.143(9) 0.054(6) 0.195(11) -0.014(6) 0.105(9) -0.041(6)
F42 0.174(10) 0.038(5) 0.121(8) -0.031(5) 0.040(7) -0.030(6)
F43 0.153(9) 0.060(6) 0.144(9) 0.041(6) 0.006(8) 0.022(6)
F51 0.170(10) 0.102(8) 0.092(7) 0.066(6) 0.025(7) 0.068(7)
F52 0.107(7) 0.164(10) 0.068(6) 0.018(6) 0.035(6) -0.018(7)
F53 0.154(9) 0.130(8) 0.061(6) -0.007(6) 0.026(6) -0.037(7)
F61 0.169(11) 0.068(7) 0.171(11) -0.067(7) -0.017(9) -0.013(7)
F62 0.150(10) 0.057(6) 0.291(17) 0.006(8) 0.147(11) 0.028(6)
F63 0.210(12) 0.039(5) 0.122(8) 0.026(6) 0.050(8) 0.034(6)
F71 0.164(12) 0.064(7) 0.32(2) -0.058(10) -0.080(13) -0.014(7)
F72 0.44(3) 0.072(8) 0.218(17) -0.001(9) 0.17(2) -0.089(13)
F73 0.113(9) 0.060(7) 0.38(2) -0.089(10) 0.081(11) -0.012(6)
F81 0.146(11) 0.128(11) 0.43(3) 0.179(15) 0.154(14) 0.051(9)
F82 0.33(2) 0.030(6) 0.241(17) -0.010(8) 0.027(16) 0.019(9)
F83 0.106(8) 0.101(8) 0.237(15) 0.101(9) 0.000(9) -0.008(7)
F91 0.195(12) 0.208(14) 0.095(9) 0.086(9) 0.050(9) 0.116(11)
F92 0.118(8) 0.060(6) 0.177(12) 0.051(7) -0.017(7) -0.006(6)
F93 0.057(6) 0.132(9) 0.165(10) 0.040(8) -0.006(6) 0.023(6)
F101 0.39(3) 0.051(7) 0.188(15) 0.050(9) 0.023(16) -0.007(11)
F102 0.259(19) 0.074(8) 0.227(18) -0.030(9) -0.053(15) -0.020(10)
F103 0.27(2) 0.069(9) 0.81(5) -0.003(17) 0.37(3) 0.043(11)
F111 0.093(6) 0.047(5) 0.164(10) -0.029(6) -0.009(6) 0.002(5)
F112 0.120(8) 0.126(8) 0.065(6) -0.017(6) 0.010(6) -0.036(6)
F113 0.055(5) 0.086(6) 0.095(6) -0.010(5) 0.013(4) -0.015(4)
F121 0.237(16) 0.151(12) 0.160(13) -0.035(10) 0.029(12) -0.141(13)
F122 0.107(9) 0.224(15) 0.170(12) -0.116(12) -0.059(9) 0.020(9)
F123 0.115(9) 0.285(18) 0.188(13) -0.190(14) 0.057(9) -0.081(10)
F131 0.252(18) 0.137(12) 0.197(15) -0.104(11) -0.124(13) 0.053(12)
F132 0.300(19) 0.186(13) 0.057(7) 0.008(8) -0.038(9) -0.131(13)
F133 0.100(9) 0.38(2) 0.105(9) -0.083(12) 0.018(7) -0.101(12)
F141 0.163(12) 0.32(2) 0.103(10) 0.061(11) 0.075(9) -0.004(13)
F142 0.40(2) 0.109(10) 0.096(9) 0.044(8) 0.089(12) 0.063(13)
F143 0.268(18) 0.156(12) 0.071(8) -0.001(8) 0.014(9) -0.056(11)
F151 0.162(10) 0.225(13) 0.045(6) -0.001(7) 0.023(6) 0.078(10)
F152 0.237(13) 0.096(8) 0.096(8) -0.017(6) 0.096(9) 0.020(8)
F153 0.108(8) 0.190(12) 0.133(9) -0.046(8) 0.075(7) -0.034(8)
F161 0.091(8) 0.217(14) 0.188(13) -0.100(11) 0.046(8) 0.031(8)
F162 0.187(12) 0.134(9) 0.093(8) -0.031(7) 0.092(8) -0.032(8)
F163 0.160(10) 0.099(7) 0.142(9) -0.072(7) 0.091(8) -0.045(7)
F171 0.108(9) 0.217(14) 0.214(15) 0.096(12) 0.039(9) -0.052(9)
F172 0.199(12) 0.167(11) 0.074(7) 0.036(7) 0.077(8) 0.013(9)
F173 0.211(13) 0.088(8) 0.201(13) 0.094(8) 0.135(11) 0.054(8)
F181 0.101(9) 0.37(2) 0.190(14) -0.180(15) 0.049(9) 0.024(12)
F182 0.35(2) 0.235(18) 0.070(8) 0.010(10) 0.075(12) 0.079(16)
F183 0.260(16) 0.130(10) 0.198(14) -0.102(10) 0.161(13) -0.074(11)
F191 0.170(14) 0.32(2) 0.34(3) 0.30(2) 0.128(15) 0.129(14)
F192 0.099(10) 0.25(2) 0.36(3) 0.18(2) -0.055(13) 0.025(11)
F193 0.56(4) 0.150(15) 0.192(18) 0.041(14) -0.03(2) 0.22(2)
F201 0.209(15) 0.32(2) 0.212(16) 0.215(16) 0.117(13) 0.164(15)
F202 0.37(2) 0.163(12) 0.077(8) 0.022(8) 0.103(12) -0.003(14)
F203 0.243(17) 0.154(12) 0.208(16) 0.045(11) 0.108(14) -0.071(12)
F211 0.096(9) 0.39(3) 0.154(13) 0.087(15) -0.057(9) -0.119(14)
F212 0.161(11) 0.175(12) 0.124(10) 0.032(10) -0.079(9) -0.041(10)
F213 0.163(14) 0.31(2) 0.191(15) -0.171(16) -0.057(11) 0.069(14)
F221 0.242(17) 0.076(9) 0.254(19) -0.010(10) 0.051(15) -0.058(10)
F222 0.084(8) 0.154(11) 0.230(15) -0.060(11) -0.008(9) -0.014(8)
F223 0.123(10) 0.136(11) 0.34(2) -0.151(13) 0.106(12) -0.046(8)
F231 0.176(13) 0.248(17) 0.156(13) 0.130(13) -0.062(11) -0.031(13)
F232 0.119(9) 0.303(19) 0.112(10) -0.025(11) -0.043(8) 0.108(12)
F233 0.160(11) 0.157(11) 0.091(8) -0.053(8) -0.045(7) 0.040(9)
O1W 0.056(6) 0.073(7) 0.121(9) -0.041(6) 0.014(6) -0.020(5)
O2W 0.063(6) 0.072(7) 0.092(7) 0.021(6) 0.028(5) 0.014(5)
O3W 0.070(17) 0.025(13) 0.80(10) -0.09(3) 0.10(3) 0.004(12)
N1 0.095(11) 0.045(9) 0.27(2) -0.018(12) 0.042(13) 0.018(8)
N2 0.078(9) 0.109(12) 0.084(10) 0.018(9) 0.026(8) 0.004(8)
N3 0.140(13) 0.038(8) 0.125(12) -0.036(8) 0.072(10) -0.015(8)
N4 0.101(11) 0.086(10) 0.121(13) 0.042(10) 0.037(10) 0.005(8)
N5 0.124(15) 0.28(3) 0.139(16) -0.092(17) -0.021(12) 0.123(17)
N6 0.156(15) 0.076(11) 0.158(16) 0.060(11) 0.070(13) 0.015(10)
N7 0.17(2) 0.120(18) 0.17(2) 0.051(16) 0.068(17) 0.014(14)
C011 0.075(12) 0.078(14) 0.18(2) -0.010(14) 0.034(13) -0.024(11)
C012 0.16(2) 0.034(11) 0.29(3) -0.025(14) 0.11(2) -0.012(12)
C013 0.102(16) 0.114(18) 0.28(3) -0.010(18) 0.049(18) 0.063(14)
C021 0.103(14) 0.083(13) 0.081(12) 0.018(10) 0.034(11) 0.013(11)
C022 0.098(13) 0.094(13) 0.099(14) 0.027(11) 0.008(11) 0.049(11)
C023 0.17(2) 0.097(15) 0.122(17) -0.014(13) 0.008(15) 0.065(14)
C031 0.102(14) 0.078(14) 0.17(2) 0.024(14) 0.063(14) 0.019(12)
C032 0.30(4) 0.081(15) 0.25(3) -0.109(18) 0.20(3) -0.050(18)
C033 0.24(3) 0.092(16) 0.15(2) -0.064(15) 0.05(2) -0.037(18)
C041 0.113(14) 0.096(14) 0.120(16) 0.075(13) 0.024(12) 0.015(11)
C042 0.130(19) 0.22(3) 0.20(3) 0.16(3) 0.037(19) 0.01(2)
C043 0.21(3) 0.25(3) 0.14(2) 0.01(2) 0.08(2) -0.04(3)
C051 0.12(2) 0.23(3) 0.20(3) -0.15(2) -0.033(19) 0.03(2)
C052 0.21(3) 0.27(4) 0.16(3) -0.06(3) 0.07(2) 0.04(3)
C053 0.14(2) 0.24(4) 0.39(6) 0.01(4) 0.14(3) 0.05(2)
C061 0.18(2) 0.089(16) 0.21(3) 0.051(17) 0.11(2) 0.035(16)
C062 0.34(4) 0.14(2) 0.39(5) 0.17(3) 0.25(4) 0.09(3)
C063 0.16(2) 0.17(3) 0.32(4) 0.10(3) 0.08(3) 0.05(2)
C071 0.21(3) 0.10(2) 0.13(2) -0.011(16) 0.07(2) -0.003(19)
C072 0.092(14) 0.133(19) 0.16(2) -0.029(17) 0.019(14) -0.055(14)
C073 0.15(2) 0.22(3) 0.20(3) -0.08(2) 0.08(2) -0.11(2)

loop_
_atom_type_symbol
_atom_type_description
_atom_type_scat_dispersion_real
_atom_type_scat_dispersion_imag
_atom_type_scat_source
C C 0.0033 0.0016 'International Tables Vol C Tables 4.2.6.8 and 6.1.1.4'
H H 0.0000 0.0000 'International Tables Vol C Tables 4.2.6.8 and 6.1.1.4'
N N 0.0061 0.0033 'International Tables Vol C Tables 4.2.6.8 and 6.1.1.4'
O O 0.0106 0.0060 'International Tables Vol C Tables 4.2.6.8 and 6.1.1.4'
F F 0.0171 0.0103 'International Tables Vol C Tables 4.2.6.8 and 6.1.1.4'
Ag Ag -0.8971 1.1015 'International Tables Vol C Tables 4.2.6.8 and 6.1.1.4'

loop_
_geom_angle_atom_site_label_1
_geom_angle_atom_site_label_2
_geom_angle_atom_site_label_3
_geom_angle
_geom_angle_site_symmetry_1
_geom_angle_site_symmetry_3
O182 Ag1 C8 123.5(4) . 1_655
O182 Ag1 O92 82.2(3) . .
C8 Ag1 O92 85.3(3) 1_655 .
O182 Ag1 C1 95.8(3) . .
C8 Ag1 C1 127.3(4) 1_655 .
O92 Ag1 C1 138.2(3) . .
O182 Ag1 C7 130.6(4) . 1_655
C8 Ag1 C7 27.5(3) 1_655 1_655
O92 Ag1 C7 112.1(3) . 1_655
C1 Ag1 C7 100.7(4) . 1_655
O182 Ag1 C2 95.7(3) . .
C8 Ag1 C2 139.4(4) 1_655 .
O92 Ag1 C2 112.7(4) . .
C1 Ag1 C2 25.6(3) . .
C7 Ag1 C2 118.1(4) 1_655 .
O182 Ag1 Ag3 110.9(2) . .
C8 Ag1 Ag3 117.6(3) 1_655 .
O92 Ag1 Ag3 73.3(2) . .
C1 Ag1 Ag3 68.5(3) . .
C7 Ag1 Ag3 118.5(3) 1_655 .
C2 Ag1 Ag3 44.7(3) . .
O182 Ag1 Ag20 82.2(2) . 1_655
C8 Ag1 Ag20 46.5(3) 1_655 1_655
O92 Ag1 Ag20 56.0(2) . 1_655
C1 Ag1 Ag20 165.5(3) . 1_655
C7 Ag1 Ag20 70.7(2) 1_655 1_655
C2 Ag1 Ag20 168.6(3) . 1_655
Ag3 Ag1 Ag20 125.71(5) . 1_655
O182 Ag1 Ag22 156.6(2) . 1_655
C8 Ag1 Ag22 46.7(3) 1_655 1_655
O92 Ag1 Ag22 76.1(2) . 1_655
C1 Ag1 Ag22 106.1(3) . 1_655
C7 Ag1 Ag22 53.5(3) 1_655 1_655
C2 Ag1 Ag22 100.6(3) . 1_655
Ag3 Ag1 Ag22 71.21(4) . 1_655
Ag20 Ag1 Ag22 78.55(3) 1_655 1_655
O182 Ag1 Ag2 92.5(2) . .
C8 Ag1 Ag2 99.8(3) 1_655 .
O92 Ag1 Ag2 174.1(2) . .
C1 Ag1 Ag2 39.4(3) . .
C7 Ag1 Ag2 73.3(3) 1_655 .
C2 Ag1 Ag2 65.0(3) . .
Ag3 Ag1 Ag2 106.34(4) . .
Ag20 Ag1 Ag2 126.12(4) 1_655 .
Ag22 Ag1 Ag2 109.48(4) 1_655 .
O182 Ag1 Ag4 52.1(2) . .
C8 Ag1 Ag4 146.3(3) 1_655 .
O92 Ag1 Ag4 122.4(2) . .
C1 Ag1 Ag4 43.9(3) . .
C7 Ag1 Ag4 123.7(3) 1_655 .
C2 Ag1 Ag4 51.8(3) . .
Ag3 Ag1 Ag4 90.60(4) . .
Ag20 Ag1 Ag4 131.00(4) 1_655 .
Ag22 Ag1 Ag4 149.90(4) 1_655 .
Ag2 Ag1 Ag4 51.74(3) . .
C1 Ag2 O82 155.8(4) . 1_655
C1 Ag2 Ag4 52.2(3) . .
O82 Ag2 Ag4 133.9(3) 1_655 .
C1 Ag2 Ag23 118.8(3) . 1_655
O82 Ag2 Ag23 75.1(2) 1_655 1_655
Ag4 Ag2 Ag23 133.77(6) . 1_655
C1 Ag2 Ag24 73.6(3) . 1_655
O82 Ag2 Ag24 105.3(3) 1_655 1_655
Ag4 Ag2 Ag24 120.77(5) . 1_655
Ag23 Ag2 Ag24 53.38(4) 1_655 1_655
C1 Ag2 Ag6 47.4(3) . .
O82 Ag2 Ag6 110.2(3) 1_655 .
Ag4 Ag2 Ag6 91.87(4) . .
Ag23 Ag2 Ag6 112.38(4) 1_655 .
Ag24 Ag2 Ag6 61.02(3) 1_655 .
C1 Ag2 Ag1 49.9(3) . .
O82 Ag2 Ag1 151.7(3) 1_655 .
Ag4 Ag2 Ag1 64.56(4) . .
Ag23 Ag2 Ag1 77.55(4) 1_655 .
Ag24 Ag2 Ag1 62.61(4) 1_655 .
Ag6 Ag2 Ag1 87.02(4) . .
C2 Ag3 O91 139.3(4) . .
C2 Ag3 O72 139.8(4) . .
O91 Ag3 O72 80.6(3) . .
C2 Ag3 Ag7 53.1(3) . .
O91 Ag3 Ag7 167.7(2) . .
O72 Ag3 Ag7 87.1(2) . .
C2 Ag3 Ag5 52.3(3) . .
O91 Ag3 Ag5 123.5(2) . .
O72 Ag3 Ag5 117.4(2) . .
Ag7 Ag3 Ag5 61.71(4) . .
C2 Ag3 Ag1 58.1(3) . .
O91 Ag3 Ag1 81.2(2) . .
O72 Ag3 Ag1 160.2(2) . .
Ag7 Ag3 Ag1 111.09(4) . .
Ag5 Ag3 Ag1 79.46(4) . .
O221 Ag4 O151 83.4(3) . .
O221 Ag4 C1 125.5(4) . .
O151 Ag4 C1 150.2(4) . .
O221 Ag4 C2 149.7(4) . .
O151 Ag4 C2 126.9(4) . .
C1 Ag4 C2 25.0(3) . .
O221 Ag4 Ag5 158.5(3) . .
O151 Ag4 Ag5 77.8(2) . .
C1 Ag4 Ag5 74.9(3) . .
C2 Ag4 Ag5 50.0(3) . .
O221 Ag4 Ag2 79.6(3) . .
O151 Ag4 Ag2 160.8(2) . .
C1 Ag4 Ag2 45.8(3) . .
C2 Ag4 Ag2 70.5(3) . .
Ag5 Ag4 Ag2 120.41(5) . .
O221 Ag4 Ag8 114.2(2) . .
O151 Ag4 Ag8 101.4(2) . .
C1 Ag4 Ag8 62.3(3) . .
C2 Ag4 Ag8 65.1(2) . .
Ag5 Ag4 Ag8 79.98(4) . .
Ag2 Ag4 Ag8 77.83(4) . .
O221 Ag4 Ag1 112.4(2) . .
O151 Ag4 Ag1 132.2(2) . .
C1 Ag4 Ag1 49.3(3) . .
C2 Ag4 Ag1 49.1(2) . .
Ag5 Ag4 Ag1 74.30(4) . .
Ag2 Ag4 Ag1 63.70(4) . .
Ag8 Ag4 Ag1 110.78(4) . .
O152 Ag5 C2 145.0(4) . .
O152 Ag5 O191 96.6(3) . .
C2 Ag5 O191 109.3(4) . .
O152 Ag5 Ag4 83.9(2) . .
C2 Ag5 Ag4 61.5(3) . .
O191 Ag5 Ag4 146.4(2) . .
O152 Ag5 Ag3 152.2(3) . .
C2 Ag5 Ag3 46.4(3) . .
O191 Ag5 Ag3 63.1(2) . .
Ag4 Ag5 Ag3 102.64(5) . .
O152 Ag5 Ag7 148.9(3) . .
C2 Ag5 Ag7 50.2(3) . .
O191 Ag5 Ag7 99.1(2) . .
Ag4 Ag5 Ag7 97.26(5) . .
Ag3 Ag5 Ag7 57.95(3) . .
O152 Ag5 Ag11 96.6(3) . .
C2 Ag5 Ag11 113.6(3) . .
O191 Ag5 Ag11 71.1(2) . .
Ag4 Ag5 Ag11 142.46(6) . .
Ag3 Ag5 Ag11 94.23(4) . .
Ag7 Ag5 Ag11 63.95(4) . .
O132 Ag6 O202 103.2(3) . .
O132 Ag6 C1 148.4(4) . .
O202 Ag6 C1 107.3(4) . .
O132 Ag6 Ag7 79.1(2) . .
O202 Ag6 Ag7 167.1(2) . .
C1 Ag6 Ag7 69.3(3) . .
O132 Ag6 Ag8 98.5(2) . .
O202 Ag6 Ag8 105.7(2) . .
C1 Ag6 Ag8 65.4(3) . .
Ag7 Ag6 Ag8 61.40(3) . .
O132 Ag6 Ag2 165.6(2) . .
O202 Ag6 Ag2 66.1(3) . .
C1 Ag6 Ag2 41.2(3) . .
Ag7 Ag6 Ag2 109.14(4) . .
Ag8 Ag6 Ag2 76.35(4) . .
O132 Ag6 Ag24 129.1(2) . 1_655
O202 Ag6 Ag24 72.6(2) . 1_655
C1 Ag6 Ag24 69.5(3) . 1_655
Ag7 Ag6 Ag24 116.11(4) . 1_655
Ag8 Ag6 Ag24 132.00(4) . 1_655
Ag2 Ag6 Ag24 58.78(3) . 1_655
O131 Ag7 C2 140.3(4) . .
O131 Ag7 O71 83.3(3) . .
C2 Ag7 O71 124.5(4) . .
O131 Ag7 Ag3 138.6(2) . .
C2 Ag7 Ag3 47.6(3) . .
O71 Ag7 Ag3 77.25(19) . .
O131 Ag7 Ag5 160.7(2) . .
C2 Ag7 Ag5 50.8(3) . .
O71 Ag7 Ag5 101.1(2) . .
Ag3 Ag7 Ag5 60.33(4) . .
O131 Ag7 Ag6 79.9(2) . .
C2 Ag7 Ag6 60.4(3) . .
O71 Ag7 Ag6 135.3(2) . .
Ag3 Ag7 Ag6 88.76(4) . .
Ag5 Ag7 Ag6 108.20(4) . .
O131 Ag7 Ag8 89.5(2) . .
C2 Ag7 Ag8 71.1(3) . .
O71 Ag7 Ag8 161.11(19) . .
Ag3 Ag7 Ag8 118.57(4) . .
Ag5 Ag7 Ag8 80.35(4) . .
Ag6 Ag7 Ag8 59.48(3) . .
O131 Ag7 Ag11 109.9(2) . .
C2 Ag7 Ag11 108.6(3) . .
O71 Ag7 Ag11 61.2(2) . .
Ag3 Ag7 Ag11 92.12(4) . .
Ag5 Ag7 Ag11 58.23(4) . .
Ag6 Ag7 Ag11 162.96(4) . .
Ag8 Ag7 Ag11 105.67(4) . .
C3 Ag8 O51 136.0(4) . .
C3 Ag8 O41 136.4(4) . .
O51 Ag8 O41 78.3(3) . .
C3 Ag8 Ag9 50.2(3) . .
O51 Ag8 Ag9 140.3(2) . .
O41 Ag8 Ag9 86.3(2) . .
C3 Ag8 Ag10 53.1(3) . .
O51 Ag8 Ag10 83.1(2) . .
O41 Ag8 Ag10 139.1(2) . .
Ag9 Ag8 Ag10 85.37(4) . .
C3 Ag8 Ag6 120.3(3) . .
O51 Ag8 Ag6 62.6(2) . .
O41 Ag8 Ag6 98.1(2) . .
Ag9 Ag8 Ag6 156.68(5) . .
Ag10 Ag8 Ag6 105.13(4) . .
C3 Ag8 Ag7 61.3(3) . .
O51 Ag8 Ag7 107.0(2) . .
O41 Ag8 Ag7 146.6(2) . .
Ag9 Ag8 Ag7 105.90(4) . .
Ag10 Ag8 Ag7 73.80(3) . .
Ag6 Ag8 Ag7 59.12(3) . .
C3 Ag8 Ag4 91.5(3) . .
O51 Ag8 Ag4 132.0(2) . .
O41 Ag8 Ag4 66.8(2) . .
Ag9 Ag8 Ag4 70.59(4) . .
Ag10 Ag8 Ag4 144.46(4) . .
Ag6 Ag8 Ag4 89.98(4) . .
Ag7 Ag8 Ag4 87.72(3) . .
C3 Ag9 O161 144.0(4) . .
C3 Ag9 O42 133.3(4) . .
O161 Ag9 O42 82.5(3) . .
C3 Ag9 Ag8 52.4(3) . .
O161 Ag9 Ag8 162.0(2) . .
O42 Ag9 Ag8 80.8(2) . .
C3 Ag9 Ag13 58.1(3) . .
O161 Ag9 Ag13 88.2(2) . .
O42 Ag9 Ag13 152.4(2) . .
Ag8 Ag9 Ag13 103.57(4) . .
O52 Ag10 O211 88.9(4) . .
O52 Ag10 C3 126.2(4) . .
O211 Ag10 C3 144.9(4) . .
O52 Ag10 C4 145.2(4) . .
O211 Ag10 C4 121.1(4) . .
C3 Ag10 C4 26.4(3) . .
O52 Ag10 Ag12 147.7(3) . .
O211 Ag10 Ag12 75.1(3) . .
C3 Ag10 Ag12 73.1(3) . .
C4 Ag10 Ag12 46.9(3) . .
O52 Ag10 Ag8 78.2(2) . .
O211 Ag10 Ag8 167.0(3) . .
C3 Ag10 Ag8 48.1(3) . .
C4 Ag10 Ag8 71.6(3) . .
Ag12 Ag10 Ag8 116.80(4) . .
O52 Ag10 Ag13 153.1(3) . .
O211 Ag10 Ag13 98.4(3) . .
C3 Ag10 Ag13 51.8(3) . .
C4 Ag10 Ag13 47.3(3) . .
Ag12 Ag10 Ag13 58.75(3) . .
Ag8 Ag10 Ag13 92.66(4) . .
C4 Ag11 O192 167.1(4) . .
C4 Ag11 Ag12 49.6(4) . .
O192 Ag11 Ag12 140.2(3) . .
C4 Ag11 Ag5 77.1(3) . .
O192 Ag11 Ag5 90.8(3) . .
Ag12 Ag11 Ag5 124.73(5) . .
C4 Ag11 Ag7 58.6(3) . .
O192 Ag11 Ag7 111.2(3) . .
Ag12 Ag11 Ag7 79.67(4) . .
Ag5 Ag11 Ag7 57.82(3) . .
C4 Ag11 Ag14 83.0(3) . .
O192 Ag11 Ag14 108.7(3) . .
Ag12 Ag11 Ag14 63.24(3) . .
Ag5 Ag11 Ag14 131.40(5) . .
Ag7 Ag11 Ag14 138.89(4) . .
C4 Ag12 O212 144.4(4) . .
C4 Ag12 O1W 115.3(4) . .
O212 Ag12 O1W 84.6(3) . .
C4 Ag12 Ag10 61.0(3) . .
O212 Ag12 Ag10 86.9(3) . .
O1W Ag12 Ag10 102.3(3) . .
C4 Ag12 Ag11 47.1(3) . .
O212 Ag12 Ag11 167.8(3) . .
O1W Ag12 Ag11 92.2(2) . .
Ag10 Ag12 Ag11 105.33(4) . .
C4 Ag12 Ag13 52.9(3) . .
O212 Ag12 Ag13 102.8(3) . .
O1W Ag12 Ag13 166.8(2) . .
Ag10 Ag12 Ag13 67.63(4) . .
Ag11 Ag12 Ag13 82.77(4) . .
C4 Ag12 Ag14 82.3(3) . .
O212 Ag12 Ag14 109.2(3) . .
O1W Ag12 Ag14 128.4(3) . .
Ag10 Ag12 Ag14 127.15(4) . .
Ag11 Ag12 Ag14 63.94(3) . .
Ag13 Ag12 Ag14 59.85(3) . .
C4 Ag12 Ag16 125.0(3) . .
O212 Ag12 Ag16 56.9(3) . .
O1W Ag12 Ag16 117.1(2) . .
Ag10 Ag12 Ag16 120.46(4) . .
Ag11 Ag12 Ag16 115.16(4) . .
Ag13 Ag12 Ag16 76.03(3) . .
Ag14 Ag12 Ag16 52.30(3) . .
O162 Ag13 C6 89.4(3) . .
O162 Ag13 C4 125.4(4) . .
C6 Ag13 C4 118.9(4) . .
O162 Ag13 O171 97.6(3) . .
C6 Ag13 O171 131.1(3) . .
C4 Ag13 O171 95.7(3) . .
O162 Ag13 C3 112.2(3) . .
C6 Ag13 C3 145.4(4) . .
C4 Ag13 C3 26.5(3) . .
O171 Ag13 C3 74.5(3) . .
O162 Ag13 C5 76.1(3) . .
C6 Ag13 C5 26.9(3) . .
C4 Ag13 C5 145.1(4) . .
O171 Ag13 C5 109.1(3) . .
C3 Ag13 C5 170.8(4) . .
O162 Ag13 Ag9 71.2(2) . .
C6 Ag13 Ag9 158.3(3) . .
C4 Ag13 Ag9 68.6(3) . .
O171 Ag13 Ag9 63.4(2) . .
C3 Ag13 Ag9 44.6(3) . .
C5 Ag13 Ag9 144.6(3) . .
O162 Ag13 Ag12 158.3(3) . .
C6 Ag13 Ag12 82.6(3) . .
C4 Ag13 Ag12 45.6(3) . .
O171 Ag13 Ag12 102.8(2) . .
C3 Ag13 Ag12 67.3(3) . .
C5 Ag13 Ag12 103.5(3) . .
Ag9 Ag13 Ag12 111.90(4) . .
O162 Ag13 Ag17 69.0(3) . .
C6 Ag13 Ag17 69.2(3) . .
C4 Ag13 Ag17 161.2(3) . .
O171 Ag13 Ag17 68.6(2) . .
C3 Ag13 Ag17 142.8(3) . .
C5 Ag13 Ag17 42.8(3) . .
Ag9 Ag13 Ag17 110.61(4) . .
Ag12 Ag13 Ag17 125.56(4) . .
O162 Ag13 Ag14 97.9(2) . .
C6 Ag13 Ag14 42.6(3) . .
C4 Ag13 Ag14 80.6(3) . .
O171 Ag13 Ag14 163.0(3) . .
C3 Ag13 Ag14 105.5(3) . .
C5 Ag13 Ag14 68.5(3) . .
Ag9 Ag13 Ag14 128.69(4) . .
Ag12 Ag13 Ag14 62.80(3) . .
Ag17 Ag13 Ag14 111.23(4) . .
O162 Ag13 Ag10 142.5(2) . .
C6 Ag13 Ag10 126.0(3) . .
C4 Ag13 Ag10 52.1(3) . .
O171 Ag13 Ag10 51.4(2) . .
C3 Ag13 Ag10 46.0(3) . .
C5 Ag13 Ag10 129.4(3) . .
Ag9 Ag13 Ag10 75.27(3) . .
Ag12 Ag13 Ag10 53.62(3) . .
Ag17 Ag13 Ag10 109.11(4) . .
Ag14 Ag13 Ag10 116.16(4) . .
C6 Ag14 O231 142.7(4) . .
C6 Ag14 O102 137.7(4) . .
O231 Ag14 O102 77.2(3) . .
C6 Ag14 O2W 115.7(3) . .
O231 Ag14 O2W 80.9(3) . .
O102 Ag14 O2W 74.9(3) . .
C6 Ag14 Ag16 50.0(3) . .
O231 Ag14 Ag16 167.2(2) . .
O102 Ag14 Ag16 90.3(2) . .
O2W Ag14 Ag16 93.5(2) . .
C6 Ag14 Ag15 56.7(3) . .
O231 Ag14 Ag15 89.1(2) . .
O102 Ag14 Ag15 165.6(2) . .
O2W Ag14 Ag15 98.6(2) . .
Ag16 Ag14 Ag15 103.09(4) . .
C6 Ag14 Ag13 50.4(3) . .
O231 Ag14 Ag13 107.2(2) . .
O102 Ag14 Ag13 118.8(2) . .
O2W Ag14 Ag13 165.01(19) . .
Ag16 Ag14 Ag13 80.90(4) . .
Ag15 Ag14 Ag13 69.47(4) . .
C6 Ag14 Ag12 83.1(3) . .
O231 Ag14 Ag12 111.0(2) . .
O102 Ag14 Ag12 64.2(2) . .
O2W Ag14 Ag12 132.4(2) . .
Ag16 Ag14 Ag12 64.62(3) . .
Ag15 Ag14 Ag12 126.44(4) . .
Ag13 Ag14 Ag12 57.35(3) . .
C6 Ag14 Ag11 124.5(3) . .
O231 Ag14 Ag11 58.2(2) . .
O102 Ag14 Ag11 54.6(2) . .
O2W Ag14 Ag11 118.90(19) . .
Ag16 Ag14 Ag11 116.34(4) . .
Ag15 Ag14 Ag11 121.48(4) . .
Ag13 Ag14 Ag11 75.88(3) . .
Ag12 Ag14 Ag11 52.83(3) . .
O12 Ag15 O232 90.2(3) . .
O12 Ag15 C6 147.3(3) . .
O232 Ag15 C6 119.3(4) . .
O12 Ag15 O162 106.1(3) . .
O232 Ag15 O162 99.2(3) . .
C6 Ag15 O162 84.2(3) . .
O12 Ag15 C5 125.7(4) . .
O232 Ag15 C5 144.1(4) . .
C6 Ag15 C5 26.9(3) . .
O162 Ag15 C5 73.3(3) . .
O12 Ag15 Ag14 151.4(2) . .
O232 Ag15 Ag14 74.4(3) . .
C6 Ag15 Ag14 45.9(3) . .
O162 Ag15 Ag14 100.2(2) . .
C5 Ag15 Ag14 72.6(3) . .
O12 Ag15 Ag18 78.9(2) . .
O232 Ag15 Ag18 169.2(3) . .
C6 Ag15 Ag18 71.3(3) . .
O162 Ag15 Ag18 83.6(2) . .
C5 Ag15 Ag18 46.7(3) . .
Ag14 Ag15 Ag18 115.58(4) . .
C6 Ag16 O121 161.0(4) . .
C6 Ag16 O101 119.3(4) . .
O121 Ag16 O101 79.7(3) . .
C6 Ag16 Ag14 47.4(3) . .
O121 Ag16 Ag14 150.0(3) . .
O101 Ag16 Ag14 73.4(2) . .
C6 Ag16 Ag21 70.3(3) . .
O121 Ag16 Ag21 90.9(2) . .
O101 Ag16 Ag21 168.9(2) . .
Ag14 Ag16 Ag21 117.02(4) . .
C6 Ag16 Ag19 59.5(3) . .
O121 Ag16 Ag19 108.9(2) . .
O101 Ag16 Ag19 129.0(2) . .
Ag14 Ag16 Ag19 79.22(4) . .
Ag21 Ag16 Ag19 59.60(3) . .
C6 Ag16 Ag12 80.9(3) . .
O121 Ag16 Ag12 112.9(2) . .
O101 Ag16 Ag12 58.3(2) . .
Ag14 Ag16 Ag12 63.08(3) . .
Ag21 Ag16 Ag12 121.65(4) . .
Ag19 Ag16 Ag12 138.11(4) . .
C5 Ag17 O172 143.9(4) . .
C5 Ag17 O62 135.8(4) . .
O172 Ag17 O62 79.1(3) . .
C5 Ag17 Ag18 52.9(4) . .
O172 Ag17 Ag18 160.9(3) . .
O62 Ag17 Ag18 82.9(2) . .
C5 Ag17 Ag13 57.4(3) . .
O172 Ag17 Ag13 89.8(2) . .
O62 Ag17 Ag13 143.1(2) . .
Ag18 Ag17 Ag13 100.78(4) . .
C5 Ag17 Ag21 51.5(3) . .
O172 Ag17 Ag21 126.9(3) . .
O62 Ag17 Ag21 120.0(2) . .
Ag18 Ag17 Ag21 68.49(4) . .
Ag13 Ag17 Ag21 94.88(4) . .
O11 Ag18 C5 139.2(4) . .
O11 Ag18 O61 81.1(3) . .
C5 Ag18 O61 131.4(4) . .
O11 Ag18 Ag17 143.3(2) . .
C5 Ag18 Ag17 49.1(3) . .
O61 Ag18 Ag17 82.5(2) . .
O11 Ag18 Ag15 81.0(2) . .
C5 Ag18 Ag15 58.4(3) . .
O61 Ag18 Ag15 139.8(2) . .
Ag17 Ag18 Ag15 90.91(4) . .
O11 Ag18 Ag19 102.2(2) . .
C5 Ag18 Ag19 64.2(3) . .
O61 Ag18 Ag19 148.5(2) . .
Ag17 Ag18 Ag19 108.86(4) . .
Ag15 Ag18 Ag19 70.88(3) . .
O11 Ag18 Ag20 59.7(2) . .
C5 Ag18 Ag20 118.7(3) . .
O61 Ag18 Ag20 104.4(2) . .
Ag17 Ag18 Ag20 156.91(5) . .
Ag15 Ag18 Ag20 97.04(4) . .
Ag19 Ag18 Ag20 54.55(3) . .
O11 Ag18 Ag21 156.1(2) . .
C5 Ag18 Ag21 47.4(3) . .
O61 Ag18 Ag21 109.6(2) . .
Ag17 Ag18 Ag21 60.62(4) . .
Ag15 Ag18 Ag21 101.10(4) . .
Ag19 Ag18 Ag21 57.35(3) . .
Ag20 Ag18 Ag21 96.49(4) . .
C8 Ag19 O31 130.5(4) . .
C8 Ag19 O22 130.6(4) . .
O31 Ag19 O22 86.9(3) . .
C8 Ag19 Ag20 50.8(3) . .
O31 Ag19 Ag20 80.0(2) . .
O22 Ag19 Ag20 136.7(2) . .
C8 Ag19 Ag22 50.3(3) . .
O31 Ag19 Ag22 141.5(2) . .
O22 Ag19 Ag22 80.4(2) . .
Ag20 Ag19 Ag22 84.79(4) . .
C8 Ag19 Ag18 61.1(3) . .
O31 Ag19 Ag18 96.2(2) . .
O22 Ag19 Ag18 158.8(2) . .
Ag20 Ag19 Ag18 64.25(3) . .
Ag22 Ag19 Ag18 108.63(4) . .
C8 Ag19 Ag21 62.6(3) . .
O31 Ag19 Ag21 150.8(2) . .
O22 Ag19 Ag21 101.9(2) . .
Ag20 Ag19 Ag21 109.56(4) . .
Ag22 Ag19 Ag21 67.71(3) . .
Ag18 Ag19 Ag21 66.05(3) . .
C8 Ag19 Ag16 116.5(3) . .
O31 Ag19 Ag16 110.6(2) . .
O22 Ag19 Ag16 58.2(2) . .
Ag20 Ag19 Ag16 163.76(5) . .
Ag22 Ag19 Ag16 93.14(4) . .
Ag18 Ag19 Ag16 101.51(4) . .
Ag21 Ag19 Ag16 55.23(3) . .
C8 Ag20 O32 136.9(4) . .
C8 Ag20 O181 108.3(4) . 1_455
O32 Ag20 O181 113.5(4) . 1_455
C8 Ag20 Ag19 51.8(3) . .
O32 Ag20 Ag19 85.2(2) . .
O181 Ag20 Ag19 155.3(3) 1_455 .
C8 Ag20 Ag1 54.5(3) . 1_455
O32 Ag20 Ag1 150.4(2) . 1_455
O181 Ag20 Ag1 72.3(3) 1_455 1_455
Ag19 Ag20 Ag1 99.75(4) . 1_455
C8 Ag20 Ag18 59.7(3) . .
O32 Ag20 Ag18 104.2(2) . .
O181 Ag20 Ag18 97.2(3) 1_455 .
Ag19 Ag20 Ag18 61.20(3) . .
Ag1 Ag20 Ag18 103.66(4) 1_455 .
O141 Ag21 O122 86.1(4) . .
O141 Ag21 C5 116.4(4) . .
O122 Ag21 C5 137.1(4) . .
O141 Ag21 C7 115.2(4) . .
O122 Ag21 C7 97.0(3) . .
C5 Ag21 C7 104.2(4) . .
O141 Ag21 Ag16 109.2(3) . .
O122 Ag21 Ag16 72.0(2) . .
C5 Ag21 Ag16 66.3(3) . .
C7 Ag21 Ag16 133.3(3) . .
O141 Ag21 Ag19 174.4(3) . .
O122 Ag21 Ag19 91.9(2) . .
C5 Ag21 Ag19 62.1(3) . .
C7 Ag21 Ag19 70.2(3) . .
Ag16 Ag21 Ag19 65.18(3) . .
O141 Ag21 Ag17 80.8(3) . .
O122 Ag21 Ag17 161.7(2) . .
C5 Ag21 Ag17 43.3(3) . .
C7 Ag21 Ag17 100.1(3) . .
Ag16 Ag21 Ag17 100.37(4) . .
Ag19 Ag21 Ag17 99.90(4) . .
O141 Ag21 Ag23 82.1(3) . .
O122 Ag21 Ag23 118.6(2) . .
C5 Ag21 Ag23 101.2(3) . .
C7 Ag21 Ag23 40.3(3) . .
Ag16 Ag21 Ag23 165.73(5) . .
Ag19 Ag21 Ag23 103.41(4) . .
Ag17 Ag21 Ag23 72.29(4) . .
O141 Ag21 Ag18 126.5(3) . .
O122 Ag21 Ag18 145.9(2) . .
C5 Ag21 Ag18 42.9(3) . .
C7 Ag21 Ag18 62.2(2) . .
Ag16 Ag21 Ag18 101.77(4) . .
Ag19 Ag21 Ag18 56.60(3) . .
Ag17 Ag21 Ag18 50.89(3) . .
Ag23 Ag21 Ag18 64.03(3) . .
O141 Ag21 Ag24 84.1(3) . .
O122 Ag21 Ag24 68.5(2) . .
C5 Ag21 Ag24 144.4(3) . .
C7 Ag21 Ag24 40.8(2) . .
Ag16 Ag21 Ag24 137.17(4) . .
Ag19 Ag21 Ag24 100.05(4) . .
Ag17 Ag21 Ag24 122.18(4) . .
Ag23 Ag21 Ag24 50.42(3) . .
Ag18 Ag21 Ag24 101.60(4) . .
O141 Ag21 Ag22 126.9(3) . .
O122 Ag21 Ag22 53.9(2) . .
C5 Ag21 Ag22 116.7(3) . .
C7 Ag21 Ag22 50.4(3) . .
Ag16 Ag21 Ag22 91.32(4) . .
Ag19 Ag21 Ag22 54.85(3) . .
Ag17 Ag21 Ag22 144.22(4) . .
Ag23 Ag21 Ag22 88.32(4) . .
Ag18 Ag21 Ag22 93.75(4) . .
Ag24 Ag21 Ag22 51.78(3) . .
O111 Ag22 C8 147.7(3) . .
O111 Ag22 O21 83.7(3) . .
C8 Ag22 O21 127.3(4) . .
O111 Ag22 C7 124.9(3) . .
C8 Ag22 C7 27.5(3) . .
O21 Ag22 C7 150.2(3) . .
O111 Ag22 Ag24 80.9(2) . .
C8 Ag22 Ag24 73.5(3) . .
O21 Ag22 Ag24 152.2(3) . .
C7 Ag22 Ag24 46.1(2) . .
O111 Ag22 Ag19 163.22(19) . .
C8 Ag22 Ag19 49.0(3) . .
O21 Ag22 Ag19 79.7(2) . .
C7 Ag22 Ag19 71.1(2) . .
Ag24 Ag22 Ag19 113.03(4) . .
O111 Ag22 Ag1 100.1(2) . 1_455
C8 Ag22 Ag1 52.2(3) . 1_455
O21 Ag22 Ag1 138.2(3) . 1_455
C7 Ag22 Ag1 52.5(3) . 1_455
Ag24 Ag22 Ag1 67.78(4) . 1_455
Ag19 Ag22 Ag1 94.13(4) . 1_455
O111 Ag22 Ag21 127.1(2) . .
C8 Ag22 Ag21 56.8(3) . .
O21 Ag22 Ag21 109.1(2) . .
C7 Ag22 Ag21 49.2(3) . .
Ag24 Ag22 Ag21 64.09(4) . .
Ag19 Ag22 Ag21 57.44(3) . .
Ag1 Ag22 Ag21 101.48(4) 1_455 .
O3W Ag23 C7 68.5(7) . .
O3W Ag23 O81 99.4(7) . .
C7 Ag23 O81 164.2(4) . .
O3W Ag23 O142 153.8(7) . .
C7 Ag23 O142 117.0(4) . .
O81 Ag23 O142 78.5(3) . .
O3W Ag23 Ag24 98.8(6) . .
C7 Ag23 Ag24 50.2(3) . .
O81 Ag23 Ag24 125.6(3) . .
O142 Ag23 Ag24 103.6(2) . .
O3W Ag23 Ag2 61.7(8) . 1_455
C7 Ag23 Ag2 84.5(3) . 1_455
O81 Ag23 Ag2 80.6(3) . 1_455
O142 Ag23 Ag2 141.5(2) . 1_455
Ag24 Ag23 Ag2 64.44(4) . 1_455
O3W Ag23 Ag21 113.2(7) . .
C7 Ag23 Ag21 51.9(3) . .
O81 Ag23 Ag21 143.6(3) . .
O142 Ag23 Ag21 65.18(19) . .
Ag24 Ag23 Ag21 66.35(4) . .
Ag2 Ag23 Ag21 128.50(4) 1_455 .
C7 Ag24 O201 126.9(4) . 1_455
C7 Ag24 O112 140.7(4) . .
O201 Ag24 O112 91.2(3) 1_455 .
C7 Ag24 Ag23 48.0(3) . .
O201 Ag24 Ag23 80.6(3) 1_455 .
O112 Ag24 Ag23 171.3(2) . .
C7 Ag24 Ag22 59.6(3) . .
O201 Ag24 Ag22 154.8(3) 1_455 .
O112 Ag24 Ag22 81.9(2) . .
Ag23 Ag24 Ag22 106.70(4) . .
C7 Ag24 Ag2 81.9(3) . 1_455
O201 Ag24 Ag2 84.8(3) 1_455 1_455
O112 Ag24 Ag2 114.7(2) . 1_455
Ag23 Ag24 Ag2 62.18(4) . 1_455
Ag22 Ag24 Ag2 120.13(5) . 1_455
C7 Ag24 Ag6 133.0(3) . 1_455
O201 Ag24 Ag6 79.1(2) 1_455 1_455
O112 Ag24 Ag6 55.1(2) . 1_455
Ag23 Ag24 Ag6 120.01(5) . 1_455
Ag22 Ag24 Ag6 115.11(5) . 1_455
Ag2 Ag24 Ag6 60.20(4) 1_455 1_455
C7 Ag24 Ag21 50.1(3) . .
O201 Ag24 Ag21 100.3(3) 1_455 .
O112 Ag24 Ag21 121.4(2) . .
Ag23 Ag24 Ag21 63.23(4) . .
Ag22 Ag24 Ag21 64.13(3) . .
Ag2 Ag24 Ag21 123.37(4) 1_455 .
Ag6 Ag24 Ag21 176.39(5) 1_455 .
N1 Ag25 O91 144.6(6) . .
N1 Ag25 O72 116.2(4) . .
O91 Ag25 O72 73.4(3) . .
N1 Ag25 O111 137.8(6) . 1_655
O91 Ag25 O111 76.5(3) . 1_655
O72 Ag25 O111 76.8(3) . 1_655
N2 Ag26 O202 145.6(4) . .
N2 Ag26 O51 99.5(4) . .
O202 Ag26 O51 75.6(3) . .
N3 Ag27 O151 140.3(4) . .
N3 Ag27 O42 130.8(5) . .
O151 Ag27 O42 80.7(3) . .
N3 Ag27 O221 129.3(4) . .
O151 Ag27 O221 75.3(3) . .
O42 Ag27 O221 76.0(3) . .
N4 Ag28 O102 149.6(5) . .
N4 Ag28 O231 125.0(5) . .
O102 Ag28 O231 75.3(3) . .
N4 Ag28 O192 125.4(4) . .
O102 Ag28 O192 78.8(3) . .
O231 Ag28 O192 75.4(3) . .
N5 Ag29 O121 169.3(6) . .
N5 Ag29 O101 110.7(5) . .
O121 Ag29 O101 77.9(3) . .
N6 Ag30 O142 149.5(6) . .
N6 Ag30 O62 132.3(6) . .
O142 Ag30 O62 78.2(3) . .
N7 Ag31 O181 142.9(6) . 1_455
N7 Ag31 O61 101.4(6) . .
O181 Ag31 O61 110.8(3) 1_455 .
C2 C1 Ag2 169.5(12) . .
C2 C1 Ag4 95.3(10) . .
Ag2 C1 Ag4 81.9(4) . .
C2 C1 Ag6 97.1(10) . .
Ag2 C1 Ag6 91.4(4) . .
Ag4 C1 Ag6 139.8(5) . .
C2 C1 Ag1 79.0(8) . .
Ag2 C1 Ag1 90.7(4) . .
Ag4 C1 Ag1 86.8(4) . .
Ag6 C1 Ag1 133.1(5) . .
C1 C2 Ag3 142.6(10) . .
C1 C2 Ag7 124.1(11) . .
Ag3 C2 Ag7 79.4(4) . .
C1 C2 Ag5 128.1(10) . .
Ag3 C2 Ag5 81.3(5) . .
Ag7 C2 Ag5 79.0(4) . .
C1 C2 Ag1 75.4(8) . .
Ag3 C2 Ag1 77.2(3) . .
Ag7 C2 Ag1 156.5(6) . .
Ag5 C2 Ag1 99.7(5) . .
C1 C2 Ag4 59.7(8) . .
Ag3 C2 Ag4 137.5(6) . .
Ag7 C2 Ag4 120.9(4) . .
Ag5 C2 Ag4 68.5(3) . .
Ag1 C2 Ag4 79.1(3) . .
C4 C3 Ag9 135.6(11) . .
C4 C3 Ag8 146.5(11) . .
Ag9 C3 Ag8 77.3(4) . .
C4 C3 Ag10 88.5(8) . .
Ag9 C3 Ag10 115.5(5) . .
Ag8 C3 Ag10 78.8(4) . .
C4 C3 Ag13 69.3(8) . .
Ag9 C3 Ag13 77.3(4) . .
Ag8 C3 Ag13 137.6(5) . .
Ag10 C3 Ag13 82.3(3) . .
C3 C4 Ag11 139.1(10) . .
C3 C4 Ag12 136.5(10) . .
Ag11 C4 Ag12 83.2(4) . .
C3 C4 Ag13 84.2(8) . .
Ag11 C4 Ag13 117.5(5) . .
Ag12 C4 Ag13 81.5(4) . .
C3 C4 Ag10 65.1(8) . .
Ag11 C4 Ag10 147.2(6) . .
Ag12 C4 Ag10 72.1(3) . .
Ag13 C4 Ag10 80.6(3) . .
C6 C5 Ag17 143.9(11) . .
C6 C5 Ag18 134.7(11) . .
Ag17 C5 Ag18 78.0(4) . .
C6 C5 Ag21 106.2(9) . .
Ag17 C5 Ag21 85.2(4) . .
Ag18 C5 Ag21 89.7(4) . .
C6 C5 Ag15 69.1(8) . .
Ag17 C5 Ag15 118.2(5) . .
Ag18 C5 Ag15 74.9(4) . .
Ag21 C5 Ag15 147.4(5) . .
C6 C5 Ag13 66.0(8) . .
Ag17 C5 Ag13 79.9(4) . .
Ag18 C5 Ag13 134.2(5) . .
Ag21 C5 Ag13 127.6(5) . .
Ag15 C5 Ag13 81.3(4) . .
C5 C6 Ag14 160.7(10) . .
C5 C6 Ag16 116.5(9) . .
Ag14 C6 Ag16 82.6(4) . .
C5 C6 Ag13 87.2(8) . .
Ag14 C6 Ag13 87.0(4) . .
Ag16 C6 Ag13 114.5(5) . .
C5 C6 Ag15 84.1(8) . .
Ag14 C6 Ag15 77.4(3) . .
Ag16 C6 Ag15 148.0(5) . .
Ag13 C6 Ag15 89.3(3) . .
C8 C7 Ag23 142.5(10) . .
C8 C7 Ag24 135.6(10) . .
Ag23 C7 Ag24 81.8(4) . .
C8 C7 Ag21 90.0(8) . .
Ag23 C7 Ag21 87.8(4) . .
Ag24 C7 Ag21 89.1(4) . .
C8 C7 Ag1 72.6(8) . 1_455
Ag23 C7 Ag1 118.1(5) . 1_455
Ag24 C7 Ag1 89.8(4) . 1_455
Ag21 C7 Ag1 153.7(5) . 1_455
C8 C7 Ag22 61.7(8) . .
Ag23 C7 Ag22 153.5(5) . .
Ag24 C7 Ag22 74.4(3) . .
Ag21 C7 Ag22 80.4(3) . .
Ag1 C7 Ag22 74.0(3) 1_455 .
C7 C8 Ag20 140.5(10) . .
C7 C8 Ag19 137.1(10) . .
Ag20 C8 Ag19 77.4(4) . .
C7 C8 Ag22 90.8(9) . .
Ag20 C8 Ag22 118.1(5) . .
Ag19 C8 Ag22 80.8(4) . .
C7 C8 Ag1 79.9(8) . 1_455
Ag20 C8 Ag1 78.9(4) . 1_455
Ag19 C8 Ag1 138.5(5) . 1_455
Ag22 C8 Ag1 81.1(3) . 1_455
C11 O11 Ag18 124.1(8) . .
C11 O12 Ag15 127.3(8) . .
C21 O21 Ag22 123.6(8) . .
C21 O22 Ag19 121.9(7) . .
C31 O31 Ag19 123.4(7) . .
C31 O32 Ag20 119.3(8) . .
C41 O41 Ag8 117.6(7) . .
C41 O42 Ag9 124.9(8) . .
C41 O42 Ag27 118.6(8) . .
Ag9 O42 Ag27 99.6(3) . .
C51 O51 Ag8 119.6(8) . .
C51 O51 Ag26 132.0(8) . .
Ag8 O51 Ag26 105.4(3) . .
C51 O52 Ag10 128.9(9) . .
C61 O61 Ag18 118.1(8) . .
C61 O61 Ag31 135.2(8) . .
Ag18 O61 Ag31 97.4(3) . .
C61 O62 Ag17 124.3(8) . .
C61 O62 Ag30 124.1(8) . .
Ag17 O62 Ag30 95.3(3) . .
C71 O71 Ag7 121.1(7) . .
C71 O72 Ag3 120.3(7) . .
C71 O72 Ag25 142.6(8) . .
Ag3 O72 Ag25 92.7(3) . .
C81 O81 Ag23 122.9(9) . .
C81 O82 Ag2 127.3(8) . 1_455
C91 O91 Ag3 119.9(8) . .
C91 O91 Ag25 144.7(8) . .
Ag3 O91 Ag25 95.4(3) . .
C91 O92 Ag1 118.6(8) . .
C101 O101 Ag16 134.7(9) . .
C101 O101 Ag29 136.2(9) . .
Ag16 O101 Ag29 89.0(3) . .
C101 O102 Ag28 130.2(8) . .
C101 O102 Ag14 108.2(8) . .
Ag28 O102 Ag14 96.0(3) . .
C111 O111 Ag22 123.2(7) . .
C111 O111 Ag25 141.1(7) . 1_455
Ag22 O111 Ag25 95.5(3) . 1_455
C111 O112 Ag24 122.8(7) . .
C121 O121 Ag16 115.2(8) . .
C121 O121 Ag29 138.1(9) . .
Ag16 O121 Ag29 99.3(3) . .
C121 O122 Ag21 129.6(8) . .
C131 O131 Ag7 123.3(8) . .
C131 O132 Ag6 124.9(8) . .
C141 O141 Ag21 117.0(10) . .
C141 O142 Ag30 128.6(9) . .
C141 O142 Ag23 121.1(9) . .
Ag30 O142 Ag23 107.4(4) . .
C151 O151 Ag4 123.3(8) . .
C151 O151 Ag27 133.9(8) . .
Ag4 O151 Ag27 99.9(3) . .
C151 O152 Ag5 120.6(8) . .
C161 O161 Ag9 121.0(8) . .
C161 O162 Ag13 133.5(8) . .
C161 O162 Ag15 136.7(8) . .
Ag13 O162 Ag15 86.9(3) . .
C171 O171 Ag13 134.5(9) . .
C171 O172 Ag17 117.0(8) . .
C181 O181 Ag20 124.7(9) . 1_655
C181 O181 Ag31 122.3(9) . 1_655
Ag20 O181 Ag31 109.9(4) 1_655 1_655
C181 O182 Ag1 116.8(9) . .
C191 O191 Ag5 131.4(8) . .
C191 O192 Ag11 117.8(8) . .
C191 O192 Ag28 133.7(8) . .
Ag11 O192 Ag28 98.5(3) . .
C201 O201 Ag24 124.9(9) . 1_655
C201 O202 Ag6 127.4(9) . .
C201 O202 Ag26 123.5(9) . .
Ag6 O202 Ag26 105.7(4) . .
C211 O211 Ag10 131.7(9) . .
C211 O212 Ag12 116.9(8) . .
C221 O221 Ag4 117.1(9) . .
C221 O221 Ag27 142.6(10) . .
Ag4 O221 Ag27 95.3(4) . .
C231 O231 Ag14 115.5(8) . .
C231 O231 Ag28 128.9(8) . .
Ag14 O231 Ag28 99.6(3) . .
C231 O232 Ag15 130.5(9) . .
O12 C11 O11 128.6(12) . .
O12 C11 C12 115.5(13) . .
O11 C11 C12 115.9(12) . .
F13 C12 F11 106.5(15) . .
F13 C12 F12 106.5(13) . .
F11 C12 F12 106.1(13) . .
F13 C12 C11 113.1(13) . .
F11 C12 C11 114.5(13) . .
F12 C12 C11 109.5(14) . .
O22 C21 O21 129.7(11) . .
O22 C21 C22 115.6(12) . .
O21 C21 C22 114.6(13) . .
F23 C22 F22 111.0(17) . .
F23 C22 F21 104(2) . .
F22 C22 F21 101.0(14) . .
F23 C22 C21 115.3(15) . .
F22 C22 C21 114(2) . .
F21 C22 C21 109.6(16) . .
O32 C31 O31 130.7(11) . .
O32 C31 C32 114.1(13) . .
O31 C31 C32 115.1(13) . .
F32 C32 F33 103.9(15) . .
F32 C32 F31 103.3(15) . .
F33 C32 F31 103.3(13) . .
F32 C32 C31 113.2(14) . .
F33 C32 C31 114.0(15) . .
F31 C32 C31 117.6(15) . .
O41 C41 O42 129.1(11) . .
O41 C41 C42 116.3(12) . .
O42 C41 C42 114.6(12) . .
F41 C42 F42 107.1(12) . .
F41 C42 F43 106.0(11) . .
F42 C42 F43 105.4(11) . .
F41 C42 C41 114.4(12) . .
F42 C42 C41 113.0(12) . .
F43 C42 C41 110.3(12) . .
O52 C51 O51 130.2(12) . .
O52 C51 C52 116.4(12) . .
O51 C51 C52 112.9(12) . .
F51 C52 F52 108.5(12) . .
F51 C52 F53 106.9(12) . .
F52 C52 F53 103.7(12) . .
F51 C52 C51 113.6(13) . .
F52 C52 C51 114.8(13) . .
F53 C52 C51 108.5(12) . .
O62 C61 O61 128.9(11) . .
O62 C61 C62 115.4(12) . .
O61 C61 C62 115.7(13) . .
F62 C62 F61 108.6(14) . .
F62 C62 F63 108.8(13) . .
F61 C62 F63 106.2(13) . .
F62 C62 C61 113.9(14) . .
F61 C62 C61 107.9(12) . .
F63 C62 C61 111.2(13) . .
O72 C71 O71 129.6(10) . .
O72 C71 C72 115.9(11) . .
O71 C71 C72 114.5(11) . .
F73 C72 F72 107.3(15) . .
F73 C72 F71 107.5(19) . .
F72 C72 F71 102.9(16) . .
F73 C72 C71 115.4(16) . .
F72 C72 C71 109.6(19) . .
F71 C72 C71 113.2(14) . .
O81 C81 O82 128.7(12) . .
O81 C81 C82 119.2(14) . .
O82 C81 C82 112.1(13) . .
F82 C82 F83 106.2(15) . .
F82 C82 F81 105.0(13) . .
F83 C82 F81 105.8(16) . .
F82 C82 C81 111.6(17) . .
F83 C82 C81 115.9(14) . .
F81 C82 C81 111.6(15) . .
O91 C91 O92 127.1(11) . .
O91 C91 C92 117.9(13) . .
O92 C91 C92 115.0(13) . .
F91 C92 F92 108.2(13) . .
F91 C92 F93 105.1(13) . .
F92 C92 F93 106.1(13) . .
F91 C92 C91 114.5(14) . .
F92 C92 C91 112.9(14) . .
F93 C92 C91 109.5(12) . .
O101 C101 O102 125.8(11) . .
O101 C101 C102 117.9(14) . .
O102 C101 C102 116.3(14) . .
F103 C102 F102 105.1(18) . .
F103 C102 F101 105.0(16) . .
F102 C102 F101 101.1(16) . .
F103 C102 C101 113.9(18) . .
F102 C102 C101 117.7(17) . .
F101 C102 C101 112.5(18) . .
O111 C111 O112 128.8(10) . .
O111 C111 C112 115.2(12) . .
O112 C111 C112 116.0(12) . .
F111 C112 F113 108.6(11) . .
F111 C112 F112 109.2(12) . .
F113 C112 F112 105.0(10) . .
F111 C112 C111 112.5(11) . .
F113 C112 C111 108.9(11) . .
F112 C112 C111 112.3(12) . .
O122 C121 O121 129.2(12) . .
O122 C121 C122 117.8(15) . .
O121 C121 C122 113.0(14) . .
F123 C122 F122 108.1(18) . .
F123 C122 F121 105.9(16) . .
F122 C122 F121 103.8(15) . .
F123 C122 C121 114.9(16) . .
F122 C122 C121 113.7(16) . .
F121 C122 C121 109.5(19) . .
O132 C131 O131 129.9(11) . .
O132 C131 C132 115.1(13) . .
O131 C131 C132 114.7(12) . .
F131 C132 F132 109.9(16) . .
F131 C132 F133 101.5(14) . .
F132 C132 F133 101.2(14) . .
F131 C132 C131 113.9(15) . .
F132 C132 C131 117.5(15) . .
F133 C132 C131 110.9(15) . .
O142 C141 O141 127.9(14) . .
O142 C141 C142 116.0(15) . .
O141 C141 C142 116.2(16) . .
F142 C142 F143 107.0(18) . .
F142 C142 F141 104.8(17) . .
F143 C142 F141 102.0(15) . .
F142 C142 C141 118.1(17) . .
F143 C142 C141 115.4(18) . .
F141 C142 C141 107.9(17) . .
O151 C151 O152 127.6(12) . .
O151 C151 C152 119.2(13) . .
O152 C151 C152 113.1(13) . .
F151 C152 F152 107.6(13) . .
F151 C152 F153 104.6(12) . .
F152 C152 F153 101.5(12) . .
F151 C152 C151 115.8(13) . .
F152 C152 C151 115.0(13) . .
F153 C152 C151 111.1(13) . .
O162 C161 O161 123.4(11) . .
O162 C161 C162 116.9(12) . .
O161 C161 C162 119.6(12) . .
F163 C162 F161 112.1(16) . .
F163 C162 F162 104.2(14) . .
F161 C162 F162 102.4(12) . .
F163 C162 C161 114.9(12) . .
F161 C162 C161 111.9(14) . .
F162 C162 C161 110.2(15) . .
O171 C171 O172 129.7(12) . .
O171 C171 C172 115.9(14) . .
O172 C171 C172 114.4(13) . .
F173 C172 F171 108.7(16) . .
F173 C172 F172 106.9(14) . .
F171 C172 F172 103.5(14) . .
F173 C172 C171 116.8(15) . .
F171 C172 C171 109.5(15) . .
F172 C172 C171 110.6(15) . .
O182 C181 O181 126.0(13) . .
O182 C181 C182 119.5(14) . .
O181 C181 C182 114.4(13) . .
F181 C182 F183 107.1(15) . .
F181 C182 F182 103.9(14) . .
F183 C182 F182 100.8(13) . .
F181 C182 C181 114.9(14) . .
F183 C182 C181 116.7(14) . .
F182 C182 C181 111.7(15) . .
O191 C191 O192 128.5(12) . .
O191 C191 C192 113.3(14) . .
O192 C191 C192 118.1(15) . .
F192 C192 F193 102(2) . .
F192 C192 F191 103(2) . .
F193 C192 F191 102.2(17) . .
F192 C192 C191 121(2) . .
F193 C192 C191 113(2) . .
F191 C192 C191 113(2) . .
O201 C201 O202 127.1(13) . .
O201 C201 C202 114.9(14) . .
O202 C201 C202 118.0(13) . .
F202 C202 F201 109.5(16) . .
F202 C202 F203 105.4(15) . .
F201 C202 F203 105.6(18) . .
F202 C202 C201 112.7(19) . .
F201 C202 C201 112.2(15) . .
F203 C202 C201 110.9(16) . .
O211 C211 O212 128.5(12) . .
O211 C211 C212 114.6(15) . .
O212 C211 C212 117.0(14) . .
F211 C212 F212 107.1(17) . .
F211 C212 F213 103.8(16) . .
F212 C212 F213 102.6(16) . .
F211 C212 C211 116.8(17) . .
F212 C212 C211 116.4(16) . .
F213 C212 C211 108.5(18) . .
O222 C221 O221 131.1(15) . .
O222 C221 C222 119.7(16) . .
O221 C221 C222 109.1(16) . .
F223 C222 F221 106.5(19) . .
F223 C222 F222 106.7(18) . .
F221 C222 F222 101.3(14) . .
F223 C222 C221 119.8(17) . .
F221 C222 C221 110.1(19) . .
F222 C222 C221 110.9(19) . .
O232 C231 O231 129.7(12) . .
O232 C231 C232 113.2(14) . .
O231 C231 C232 117.0(14) . .
F233 C232 F231 105.3(14) . .
F233 C232 F232 104.9(16) . .
F231 C232 F232 102.9(14) . .
F233 C232 C231 120.8(15) . .
F231 C232 C231 109.3(16) . .
F232 C232 C231 112.0(14) . .
C011 N1 Ag25 170.3(16) . .
C021 N2 Ag26 161.9(14) . .
C031 N3 Ag27 176.0(18) . .
C041 N4 Ag28 166.1(17) . .
C051 N5 Ag29 171(2) . .
C061 N6 Ag30 175(2) . .
C071 N7 Ag31 163(3) . .
N1 C011 C012 177(2) . .
C013 C012 C011 112.0(15) . .
N2 C021 C022 179(2) . .
C023 C022 C021 109.4(15) . .
N3 C031 C032 178(2) . .
C033 C032 C031 112.8(17) . .
N4 C041 C042 177(2) . .
C043 C042 C041 115(2) . .
N5 C051 C052 174(4) . .
C053 C052 C051 103(3) . .
N6 C061 C062 172(3) . .
C063 C062 C061 111(2) . .
N7 C071 C072 175(3) . .
C073 C072 C071 107.2(19) . .

loop_
_geom_bond_atom_site_label_1
_geom_bond_atom_site_label_2
_geom_bond_distance
_geom_bond_site_symmetry_2
Ag1 O182 2.387(9) .
Ag1 C8 2.513(11) 1_655
Ag1 O92 2.530(9) .
Ag1 C1 2.556(12) .
Ag1 C7 2.592(11) 1_655
Ag1 C2 2.593(11) .
Ag1 Ag3 2.9800(14) .
Ag1 Ag20 3.0271(13) 1_655
Ag1 Ag22 3.1395(14) 1_655
Ag1 Ag2 3.3435(16) .
Ag1 Ag4 3.3680(14) .
Ag2 C1 2.122(12) .
Ag2 O82 2.182(9) 1_655
Ag2 Ag4 2.9286(15) .
Ag2 Ag23 3.1136(17) 1_655
Ag2 Ag24 3.1759(17) 1_655
Ag2 Ag6 3.2225(16) .
Ag3 C2 2.149(13) .
Ag3 O91 2.280(8) .
Ag3 O72 2.280(8) .
Ag3 Ag7 2.8628(13) .
Ag3 Ag5 2.9347(16) .
Ag4 O221 2.301(9) .
Ag4 O151 2.301(8) .
Ag4 C1 2.339(12) .
Ag4 C2 2.697(12) .
Ag4 Ag5 2.8555(15) .
Ag4 Ag8 3.2210(15) .
Ag5 O152 2.217(9) .
Ag5 C2 2.350(13) .
Ag5 O191 2.404(10) .
Ag5 Ag7 2.9742(16) .
Ag5 Ag11 2.9875(16) .
Ag6 O132 2.262(8) .
Ag6 O202 2.360(9) .
Ag6 C1 2.373(13) .
Ag6 Ag7 3.0231(13) .
Ag6 Ag8 3.0343(14) .
Ag6 Ag24 3.2486(15) 1_655
Ag7 O131 2.258(8) .
Ag7 C2 2.328(12) .
Ag7 O71 2.457(8) .
Ag7 Ag8 3.0926(13) .
Ag7 Ag11 3.1568(14) .
Ag8 C3 2.239(12) .
Ag8 O51 2.282(8) .
Ag8 O41 2.355(7) .
Ag8 Ag9 2.7558(13) .
Ag8 Ag10 2.9508(14) .
Ag9 C3 2.171(12) .
Ag9 O161 2.202(9) .
Ag9 O42 2.347(8) .
Ag9 Ag13 3.0160(13) .
Ag10 O52 2.275(9) .
Ag10 O211 2.300(10) .
Ag10 C3 2.405(12) .
Ag10 C4 2.650(11) .
Ag10 Ag12 2.8841(14) .
Ag10 Ag13 3.3128(15) .
Ag11 C4 2.131(11) .
Ag11 O192 2.149(8) .
Ag11 Ag12 2.8868(14) .
Ag11 Ag14 3.2546(15) .
Ag12 C4 2.214(13) .
Ag12 O212 2.274(9) .
Ag12 O1W 2.443(9) .
Ag12 Ag13 3.0626(14) .
Ag12 Ag14 3.2350(15) .
Ag12 Ag16 3.2780(15) .
Ag13 O162 2.414(9) .
Ag13 C6 2.427(10) .
Ag13 C4 2.469(12) .
Ag13 O171 2.487(9) .
Ag13 C3 2.626(11) .
Ag13 C5 2.654(13) .
Ag13 Ag17 3.1028(14) .
Ag13 Ag14 3.1451(14) .
Ag14 C6 2.131(11) .
Ag14 O231 2.239(8) .
Ag14 O102 2.539(9) .
Ag14 O2W 2.549(9) .
Ag14 Ag16 2.8708(13) .
Ag14 Ag15 2.8976(14) .
Ag15 O12 2.245(9) .
Ag15 O232 2.329(9) .
Ag15 C6 2.481(11) .
Ag15 O162 2.598(9) .
Ag15 C5 2.642(13) .
Ag15 Ag18 2.9962(15) .
Ag16 C6 2.218(10) .
Ag16 O121 2.231(8) .
Ag16 O101 2.477(9) .
Ag16 Ag21 2.9140(14) .
Ag16 Ag19 3.2197(15) .
Ag17 C5 2.141(12) .
Ag17 O172 2.230(9) .
Ag17 O62 2.336(8) .
Ag17 Ag18 2.7701(15) .
Ag17 Ag21 3.1108(14) .
Ag18 O11 2.240(8) .
Ag18 C5 2.260(13) .
Ag18 O61 2.443(9) .
Ag18 Ag19 3.0340(14) .
Ag18 Ag20 3.1182(14) .
Ag18 Ag21 3.3212(15) .
Ag19 C8 2.269(11) .
Ag19 O31 2.305(8) .
Ag19 O22 2.320(8) .
Ag19 Ag20 2.8204(14) .
Ag19 Ag22 2.9683(13) .
Ag19 Ag21 3.0597(15) .
Ag20 C8 2.239(12) .
Ag20 O32 2.271(8) .
Ag20 O181 2.365(9) 1_455
Ag20 Ag1 3.0271(13) 1_455
Ag21 O141 2.263(10) .
Ag21 O122 2.438(9) .
Ag21 C5 2.445(12) .
Ag21 C7 2.577(12) .
Ag21 Ag23 3.2728(16) .
Ag21 Ag24 3.3578(15) .
Ag21 Ag22 3.3588(14) .
Ag22 O111 2.298(8) .
Ag22 C8 2.312(12) .
Ag22 O21 2.319(8) .
Ag22 C7 2.626(12) .
Ag22 Ag24 2.9328(14) .
Ag22 Ag1 3.1395(14) 1_455
Ag23 O3W 2.07(5) .
Ag23 C7 2.120(11) .
Ag23 O81 2.187(8) .
Ag23 O142 2.582(9) .
Ag23 Ag24 2.8254(15) .
Ag23 Ag2 3.1136(17) 1_455
Ag24 C7 2.193(11) .
Ag24 O201 2.268(10) 1_455
Ag24 O112 2.285(8) .
Ag24 Ag2 3.1759(16) 1_455
Ag24 Ag6 3.2486(15) 1_455
Ag25 N1 2.086(13) .
Ag25 O91 2.418(9) .
Ag25 O72 2.517(8) .
Ag25 O111 2.571(8) 1_655
Ag26 N2 2.211(13) .
Ag26 O202 2.470(10) .
Ag26 O51 2.599(8) .
Ag27 N3 2.101(11) .
Ag27 O151 2.423(9) .
Ag27 O42 2.478(9) .
Ag27 O221 2.586(10) .
Ag28 N4 2.146(13) .
Ag28 O102 2.362(9) .
Ag28 O231 2.528(9) .
Ag28 O192 2.543(9) .
Ag29 N5 2.045(16) .
Ag29 O121 2.327(9) .
Ag29 O101 2.479(9) .
Ag30 N6 2.118(13) .
Ag30 O142 2.331(9) .
Ag30 O62 2.445(10) .
Ag31 N7 2.22(2) .
Ag31 O181 2.402(11) 1_455
Ag31 O61 2.526(10) .
C1 C2 1.143(14) .
C3 C4 1.177(14) .
C5 C6 1.201(14) .
C7 C8 1.214(14) .
C7 Ag1 2.592(11) 1_455
C8 Ag1 2.513(11) 1_455
O11 C11 1.246(14) .
O12 C11 1.212(14) .
O21 C21 1.234(14) .
O22 C21 1.233(14) .
O31 C31 1.245(14) .
O32 C31 1.227(14) .
O41 C41 1.235(14) .
O42 C41 1.238(14) .
O51 C51 1.274(14) .
O52 C51 1.163(14) .
O61 C61 1.219(14) .
O62 C61 1.217(14) .
O71 C71 1.290(13) .
O72 C71 1.215(13) .
O81 C81 1.204(15) .
O82 C81 1.303(15) .
O82 Ag2 2.182(9) 1_455
O91 C91 1.224(14) .
O92 C91 1.248(14) .
O101 C101 1.191(14) .
O102 C101 1.263(14) .
O111 C111 1.244(14) .
O111 Ag25 2.571(8) 1_455
O112 C111 1.276(14) .
O121 C121 1.264(17) .
O122 C121 1.210(16) .
O131 C131 1.242(14) .
O132 C131 1.228(13) .
O141 C141 1.242(16) .
O142 C141 1.240(17) .
O151 C151 1.206(14) .
O152 C151 1.260(14) .
O161 C161 1.258(14) .
O162 C161 1.250(13) .
O171 C171 1.195(15) .
O172 C171 1.230(15) .
O181 C181 1.284(15) .
O181 Ag20 2.365(9) 1_655
O181 Ag31 2.402(11) 1_655
O182 C181 1.205(15) .
O191 C191 1.239(15) .
O192 C191 1.255(15) .
O201 C201 1.221(15) .
O201 Ag24 2.268(10) 1_655
O202 C201 1.266(15) .
O211 C211 1.202(15) .
O212 C211 1.217(15) .
O221 C221 1.283(17) .
O222 C221 1.154(18) .
O231 C231 1.245(15) .
O232 C231 1.233(15) .
C11 C12 1.530(14) .
C12 F13 1.283(17) .
C12 F11 1.294(17) .
C12 F12 1.315(18) .
C21 C22 1.515(14) .
C22 F23 1.201(19) .
C22 F22 1.25(3) .
C22 F21 1.33(3) .
C31 C32 1.514(14) .
C32 F32 1.203(18) .
C32 F33 1.229(18) .
C32 F31 1.230(18) .
C41 C42 1.538(13) .
C42 F41 1.303(16) .
C42 F42 1.314(15) .
C42 F43 1.336(17) .
C51 C52 1.539(14) .
C52 F51 1.274(18) .
C52 F52 1.313(16) .
C52 F53 1.351(16) .
C61 C62 1.563(13) .
C62 F62 1.245(17) .
C62 F61 1.307(18) .
C62 F63 1.310(17) .
C71 C72 1.520(14) .
C72 F73 1.22(2) .
C72 F72 1.29(3) .
C72 F71 1.304(19) .
C81 C82 1.501(14) .
C82 F82 1.27(2) .
C82 F83 1.272(17) .
C82 F81 1.28(2) .
C91 C92 1.533(14) .
C92 F91 1.271(18) .
C92 F92 1.283(18) .
C92 F93 1.325(16) .
C101 C102 1.484(14) .
C102 F103 1.18(2) .
C102 F102 1.23(2) .
C102 F101 1.24(2) .
C111 C112 1.533(13) .
C112 F111 1.270(14) .
C112 F113 1.315(14) .
C112 F112 1.316(15) .
C121 C122 1.528(14) .
C122 F123 1.24(2) .
C122 F122 1.27(2) .
C122 F121 1.31(3) .
C131 C132 1.536(14) .
C132 F131 1.193(19) .
C132 F132 1.217(18) .
C132 F133 1.34(2) .
C141 C142 1.509(15) .
C142 F142 1.23(2) .
C142 F143 1.28(2) .
C142 F141 1.31(2) .
C151 C152 1.487(14) .
C152 F151 1.263(16) .
C152 F152 1.318(16) .
C152 F153 1.370(17) .
C161 C162 1.497(14) .
C162 F163 1.244(15) .
C162 F161 1.291(18) .
C162 F162 1.36(2) .
C171 C172 1.535(15) .
C172 F173 1.260(19) .
C172 F171 1.295(19) .
C172 F172 1.33(2) .
C181 C182 1.480(14) .
C182 F181 1.244(16) .
C182 F183 1.255(17) .
C182 F182 1.29(2) .
C191 C192 1.487(14) .
C192 F192 1.20(2) .
C192 F193 1.20(3) .
C192 F191 1.22(3) .
C201 C202 1.519(15) .
C202 F202 1.25(2) .
C202 F201 1.29(2) .
C202 F203 1.32(2) .
C211 C212 1.505(14) .
C212 F211 1.22(2) .
C212 F212 1.25(2) .
C212 F213 1.31(2) .
C221 C222 1.533(16) .
C222 F223 1.27(2) .
C222 F221 1.31(3) .
C222 F222 1.34(2) .
C231 C232 1.512(14) .
C232 F233 1.238(19) .
C232 F231 1.30(2) .
C232 F232 1.307(19) .
N1 C011 1.147(13) .
N2 C021 1.139(13) .
N3 C031 1.140(13) .
N4 C041 1.120(13) .
N5 C051 1.141(14) .
N6 C061 1.130(13) .
N7 C071 1.149(15) .
C011 C012 1.502(15) .
C012 C013 1.415(17) .
C021 C022 1.477(15) .
C022 C023 1.450(16) .
C031 C032 1.511(15) .
C032 C033 1.426(17) .
C041 C042 1.504(16) .
C042 C043 1.416(18) .
C051 C052 1.521(17) .
C052 C053 1.423(18) .
C061 C062 1.502(16) .
C062 C063 1.370(18) .
C071 C072 1.502(16) .
C072 C073 1.447(18) .
